data_7104610
loop_
_publ_author_name
'Kocak, F Sanem'
'Zavalij, Peter Y'
'Lam, Yiu-Fai'
'Eichhorn, Bryan W'

_publ_section_title
;
 Substituent-dependent exchange mechanisms in highly fluxional RSn9(3-)
 anions.
;
_journal_issue 28
_journal_name_full 'Chemical communications (Cambridge, England)'
_journal_page_first 4197
_journal_page_last 4199
_journal_paper_doi 10.1039/b905239a
_journal_volume 34
_journal_year 2009
_chemical_formula_moiety '3(C18 H36 K N2 O6), (C3 H7 Sn9), 2(C5 H5 N)'
_chemical_formula_sum 'C67 H125 K3 N8 O18 Sn9'
_chemical_formula_weight 2516.26
_chemical_name_common 'Isopropyl Nona-tin'
_chemical_name_systematic
;
Isopropyl Nona-tin cluster
;
_space_group_IT_number 2
_symmetry_cell_setting triclinic
_symmetry_space_group_name_Hall '-P 1'
_symmetry_space_group_name_H-M 'P -1'
_atom_sites_solution_hydrogens geom
_atom_sites_solution_primary direct
_atom_sites_solution_secondary difmap
_audit_creation_method 'SHELXL-97 & ZCIF'
_cell_angle_alpha 85.7168(5)
_cell_angle_beta 78.8654(5)
_cell_angle_gamma 65.4855(5)
_cell_formula_units_Z 2
_cell_length_a 14.4455(5)
_cell_length_b 16.3419(5)
_cell_length_c 22.3410(7)
_cell_measurement_reflns_used 21868
_cell_measurement_temperature 150(2)
_cell_measurement_theta_max 31.0
_cell_measurement_theta_min 2.2
_cell_volume 4708.1(3)
_computing_cell_refinement Apex2
_computing_data_collection 'Apex2 (Bruker, 2005)'
_computing_data_reduction Apex2
_computing_molecular_graphics 'XSHEL (Bruker, 2004)'
_computing_publication_material SHELXL-97
_computing_structure_refinement 'SHELXL-97 (Sheldrick, 1997)'
_computing_structure_solution 'SHELXS-97 (Sheldrick, 1990)'
_diffrn_ambient_temperature 150(2)
_diffrn_detector 'CCD area detector'
_diffrn_detector_area_resol_mean 11.198
_diffrn_detector_type 'Bruker Smart Apex II'
_diffrn_measured_fraction_theta_full 0.992
_diffrn_measured_fraction_theta_max 0.992
_diffrn_measurement_details 610,450,280,430
_diffrn_measurement_device_type 'three-circle diffractometer'
_diffrn_measurement_method '\w and \f scans'
_diffrn_measurement_specimen_support 'glass capillary'
_diffrn_orient_matrix_type standard
_diffrn_orient_matrix_UB_11 0.0011259
_diffrn_orient_matrix_UB_12 0.0361421
_diffrn_orient_matrix_UB_13 -0.0380674
_diffrn_orient_matrix_UB_21 0.0034814
_diffrn_orient_matrix_UB_22 0.0479800
_diffrn_orient_matrix_UB_23 0.0235991
_diffrn_orient_matrix_UB_31 0.0772419
_diffrn_orient_matrix_UB_32 -0.0302500
_diffrn_orient_matrix_UB_33 -0.0086697
_diffrn_radiation_monochromator graphite
_diffrn_radiation_source 'fine-focus sealed tube'
_diffrn_radiation_type MoK\a
_diffrn_radiation_wavelength 0.71073
_diffrn_reflns_av_R_equivalents 0.0239
_diffrn_reflns_av_sigmaI/netI 0.0386
_diffrn_reflns_limit_h_max 18
_diffrn_reflns_limit_h_min -18
_diffrn_reflns_limit_k_max 21
_diffrn_reflns_limit_k_min -21
_diffrn_reflns_limit_l_max 29
_diffrn_reflns_limit_l_min -28
_diffrn_reflns_number 40254
_diffrn_reflns_theta_full 27.50
_diffrn_reflns_theta_max 27.50
_diffrn_reflns_theta_min 2.30
_diffrn_source_current 30.00
_diffrn_source_voltage 50.00
_diffrn_standards_decay_% 0
_exptl_absorpt_coefficient_mu 2.537
_exptl_absorpt_correction_T_max 0.939
_exptl_absorpt_correction_T_min 0.312
_exptl_absorpt_correction_type multi-scan
_exptl_absorpt_process_details 'SADABS (Sheldrick, 1996)'
_exptl_crystal_colour black
_exptl_crystal_density_diffrn 1.775
_exptl_crystal_description plate
_exptl_crystal_F_000 2468
_exptl_crystal_id 'Eichhorn/Kocak (i-C4H9)Sn py en @150K'
_exptl_crystal_size_max 0.46
_exptl_crystal_size_mid 0.37
_exptl_crystal_size_min 0.025
_refine_diff_density_max 4.144
_refine_diff_density_min -1.706
_refine_diff_density_rms 0.131
_refine_ls_extinction_method none
_refine_ls_goodness_of_fit_ref 1.000
_refine_ls_hydrogen_treatment constr
_refine_ls_matrix_type full
_refine_ls_number_parameters 993
_refine_ls_number_reflns 21468
_refine_ls_number_restraints 108
_refine_ls_restrained_S_all 0.998
_refine_ls_R_factor_all 0.0491
_refine_ls_R_factor_gt 0.0384
_refine_ls_shift/su_max 0.002
_refine_ls_shift/su_mean 0.000
_refine_ls_structure_factor_coef Fsqd
_refine_ls_weighting_details 'w=1/[\s^2^(Fo^2^)+(0.0151P)^2^+2.395P], P=(max(Fo^2^,0)+2Fc^2^)/3'
_refine_ls_weighting_scheme calc
_refine_ls_wR_factor_gt 0.0821
_refine_ls_wR_factor_ref 0.0859
_reflns_number_gt 17808
_reflns_number_total 21468
_reflns_threshold_expression >2sigma(I)
_cod_data_source_file b905239a.txt
_cod_data_source_block 1669
_cod_depositor_comments
;
The following automatic conversions were performed:
'_symmetry_cell_setting' value 'Triclinic' changed to 'triclinic'
according to '/home/saulius/struct/CIF-dictionaries/cif_core.dic'
dictionary named 'cif_core.dic' version 2.4.1 from 2010-06-29.

Automatic conversion script
Id: cif_fix_enum 1527 2010-12-29 10:47:43Z saulius 
;
_cod_original_sg_symbol_H-M P-1
_cod_database_code 7104610
_diffrn_measurement_frame_width-ccd -0.3
_diffrn_measurement_total_frames-ccd 1770
_diffrn_measurement_frame_time-ccd 10
_diffrn_measurement_total_time-ccd 7.9
_diffrn_detector_distance-ccd 5.2000
_diffrn_measurement_frame_size-ccd 512

loop_
_symmetry_equiv_pos_as_xyz
'x, y, z'
'-x, -y, -z'

loop_
_atom_site_label
_atom_site_type_symbol
_atom_site_fract_x
_atom_site_fract_y
_atom_site_fract_z
_atom_site_U_iso_or_equiv
_atom_site_adp_type
_atom_site_occupancy
_atom_site_symmetry_multiplicity
_atom_site_calc_flag
_atom_site_refinement_flags
_atom_site_disorder_assembly
_atom_site_disorder_group
Sn1 Sn 0.09328(2) 0.36415(2) 0.815426(13) 0.02523(7) Uani 1 1 d . . .
Sn2 Sn 0.07017(3) 0.20722(2) 0.785945(15) 0.03237(8) Uani 1 1 d . . .
Sn3 Sn 0.16881(2) 0.24723(2) 0.661181(13) 0.02682(7) Uani 1 1 d . . .
Sn4 Sn 0.18734(3) 0.41091(2) 0.701509(14) 0.02889(7) Uani 1 1 d . . .
Sn5 Sn 0.22650(3) 0.19281(2) 0.866247(14) 0.03176(7) Uani 1 1 d . . .
Sn6 Sn 0.28705(3) 0.09517(2) 0.735472(14) 0.03048(7) Uani 1 1 d . . .
Sn7 Sn 0.37254(2) 0.23993(2) 0.677288(13) 0.02480(7) Uani 1 1 d . . .
Sn8 Sn 0.31253(2) 0.33795(2) 0.802990(15) 0.03073(7) Uani 1 1 d . . .
Sn9 Sn 0.43187(3) 0.14045(2) 0.789667(16) 0.03799(8) Uani 1 1 d . . .
C1 C 0.0028(4) 0.4576(3) 0.8951(2) 0.0377(11) Uani 1 1 d . . .
H1 H -0.0097 0.4204 0.9307 0.045 Uiso 1 1 calc R . .
C2 C 0.0601(6) 0.5076(6) 0.9131(4) 0.082(3) Uani 1 1 d . . .
H2A H 0.0141 0.5533 0.9439 0.123 Uiso 1 1 calc R . .
H2B H 0.0836 0.5368 0.8772 0.123 Uiso 1 1 calc R . .
H2C H 0.1200 0.4653 0.9301 0.123 Uiso 1 1 calc R . .
C3 C -0.1006(5) 0.5216(4) 0.8812(3) 0.0648(18) Uani 1 1 d . . .
H3A H -0.1425 0.5576 0.9176 0.097 Uiso 1 1 calc R . .
H3B H -0.1359 0.4875 0.8689 0.097 Uiso 1 1 calc R . .
H3C H -0.0908 0.5616 0.8480 0.097 Uiso 1 1 calc R . .
K1 K 0.61607(7) 0.58405(6) 0.64312(4) 0.02592(19) Uani 1 1 d . . .
C11A C 0.8317(4) 0.5800(4) 0.7128(3) 0.0519(15) Uani 1 1 d . . .
H11A H 0.8505 0.6169 0.6796 0.062 Uiso 1 1 calc R D .
H11B H 0.8903 0.5524 0.7350 0.062 Uiso 1 1 calc R . .
C12A C 0.7380(4) 0.6405(4) 0.7559(3) 0.0507(15) Uani 1 1 d . D .
H12A H 0.7178 0.6046 0.7893 0.061 Uiso 1 1 calc R . .
H12B H 0.7540 0.6855 0.7740 0.061 Uiso 1 1 calc R . .
O13A O 0.6554(3) 0.6848(3) 0.72285(18) 0.0477(10) Uani 1 1 d . D .
C14A C 0.5691(5) 0.7526(4) 0.7584(3) 0.0524(15) Uani 1 1 d . . .
H14A H 0.5916 0.7944 0.7751 0.063 Uiso 1 1 calc R D .
H14B H 0.5388 0.7248 0.7931 0.063 Uiso 1 1 calc R . .
C15A C 0.4897(5) 0.8033(4) 0.7196(3) 0.0492(14) Uani 1 1 d . D .
H15A H 0.4319 0.8538 0.7432 0.059 Uiso 1 1 calc R . .
H15B H 0.5209 0.8282 0.6836 0.059 Uiso 1 1 calc R . .
O16A O 0.4522(3) 0.7434(2) 0.70035(16) 0.0384(8) Uani 1 1 d . D .
C17A C 0.3693(4) 0.7908(4) 0.6680(2) 0.0435(13) Uani 1 1 d . . .
H17A H 0.3926 0.8222 0.6326 0.052 Uiso 1 1 calc R D .
H17B H 0.3109 0.8363 0.6950 0.052 Uiso 1 1 calc R . .
C18A C 0.3350(4) 0.7246(4) 0.6463(2) 0.0436(13) Uani 1 1 d . D .
H18A H 0.3178 0.6901 0.6818 0.052 Uiso 1 1 calc R A 1
H18B H 0.2712 0.7582 0.6293 0.052 Uiso 1 1 calc R A 1
C21A C 0.8201(5) 0.4369(4) 0.7306(3) 0.0564(16) Uani 1 1 d . . .
H21A H 0.7757 0.4654 0.7694 0.068 Uiso 1 1 calc R D .
H21B H 0.8918 0.4048 0.7381 0.068 Uiso 1 1 calc R . .
C22A C 0.7852(6) 0.3701(4) 0.7117(3) 0.0610(18) Uani 1 1 d . D .
H22A H 0.8289 0.3412 0.6727 0.073 Uiso 1 1 calc R . .
H22B H 0.7928 0.3228 0.7430 0.073 Uiso 1 1 calc R . .
O23A O 0.6801(3) 0.4138(2) 0.70441(17) 0.0464(9) Uani 1 1 d . D .
C24A C 0.6475(6) 0.3536(4) 0.6812(3) 0.0559(16) Uani 1 1 d . . .
H24A H 0.6636 0.2988 0.7066 0.067 Uiso 1 1 calc R D .
H24B H 0.6849 0.3355 0.6390 0.067 Uiso 1 1 calc R . .
C25A C 0.5368(5) 0.3973(4) 0.6817(3) 0.0560(17) Uani 1 1 d . D .
H25A H 0.5129 0.3537 0.6690 0.067 Uiso 1 1 calc R . .
H25B H 0.4999 0.4182 0.7235 0.067 Uiso 1 1 calc R . .
O26A O 0.5134(3) 0.4726(3) 0.64082(18) 0.0470(9) Uani 1 1 d . D .
C27A C 0.4061(5) 0.5181(5) 0.6425(3) 0.0529(15) Uani 1 1 d . . .
H27A H 0.3723 0.5482 0.6826 0.063 Uiso 1 1 calc R D .
H27B H 0.3770 0.4745 0.6372 0.063 Uiso 1 1 calc R . .
C28A C 0.3856(4) 0.5862(4) 0.5929(3) 0.0503(15) Uani 1 1 d . D .
H28A H 0.4247 0.5556 0.5536 0.060 Uiso 1 1 calc R B 1
H28B H 0.3111 0.6107 0.5907 0.060 Uiso 1 1 calc R B 1
N1A N 0.8168(3) 0.5074(3) 0.6854(2) 0.0413(10) Uani 1 1 d U D .
C31A C 0.8990(4) 0.4705(5) 0.6320(3) 0.0614(18) Uani 1 1 d U . .
H31A H 0.9042 0.4103 0.6224 0.074 Uiso 1 1 calc R D .
H31B H 0.9656 0.4624 0.6426 0.074 Uiso 1 1 calc R . .
C32A C 0.8829(5) 0.5267(5) 0.5769(3) 0.0648(19) Uani 1 1 d U D .
H32A H 0.8702 0.5888 0.5870 0.078 Uiso 1 1 calc R C 1
H32B H 0.9462 0.5029 0.5454 0.078 Uiso 1 1 calc R C 1
O33A O 0.7991(3) 0.5281(3) 0.55358(16) 0.0420(8) Uani 0.824(9) 1 d PDU D 1
C34A C 0.7891(5) 0.5839(5) 0.5004(3) 0.0486(19) Uani 0.824(9) 1 d PDU D 1
H34A H 0.8517 0.5578 0.4687 0.058 Uiso 0.824(9) 1 calc PR D 1
H34B H 0.7804 0.6448 0.5109 0.058 Uiso 0.824(9) 1 calc PR D 1
C35A C 0.6973(5) 0.5891(5) 0.4776(3) 0.0476(18) Uani 0.824(9) 1 d PDU D 1
H35A H 0.6937 0.6204 0.4379 0.057 Uiso 0.824(9) 1 calc PR D 1
H35B H 0.7035 0.5276 0.4713 0.057 Uiso 0.824(9) 1 calc PR D 1
O36A O 0.6059(3) 0.6360(4) 0.5196(2) 0.0422(13) Uani 0.824(9) 1 d PDU D 1
C37A C 0.5168(5) 0.6530(6) 0.4954(3) 0.0451(16) Uani 0.824(9) 1 d PDU D 1
H37A H 0.5149 0.5955 0.4862 0.054 Uiso 0.824(9) 1 calc PR D 1
H37B H 0.5181 0.6871 0.4569 0.054 Uiso 0.824(9) 1 calc PR D 1
C38A C 0.4221(4) 0.7066(4) 0.5410(2) 0.0465(13) Uani 0.824(9) 1 d PDU D 1
H38A H 0.4238 0.7649 0.5484 0.056 Uiso 0.824(9) 1 calc PR D 1
H38B H 0.3598 0.7195 0.5232 0.056 Uiso 0.824(9) 1 calc PR D 1
N2A N 0.4128(3) 0.6612(3) 0.59987(18) 0.0372(9) Uani 0.824(9) 1 d PDU D 1
O33D O 0.7991(3) 0.5281(3) 0.55358(16) 0.0420(8) Uani 0.176(9) 1 d PD D 2
C34D C 0.771(2) 0.5567(14) 0.4949(6) 0.0486(19) Uani 0.176(9) 1 d PD D 2
H34C H 0.7383 0.5194 0.4824 0.058 Uiso 0.176(9) 1 calc PR D 2
H34D H 0.8335 0.5482 0.4642 0.058 Uiso 0.176(9) 1 calc PR D 2
C35D C 0.6977(10) 0.6522(14) 0.4967(10) 0.0476(18) Uani 0.176(9) 1 d PD D 2
H35C H 0.7281 0.6889 0.5122 0.057 Uiso 0.176(9) 1 calc PR D 2
H35D H 0.6859 0.6725 0.4549 0.057 Uiso 0.176(9) 1 calc PR D 2
O36D O 0.6027(8) 0.6655(15) 0.5344(8) 0.0422(13) Uani 0.176(9) 1 d PD D 2
C37D C 0.5288(10) 0.664(3) 0.5022(8) 0.0451(16) Uani 0.176(9) 1 d PD D 2
H37C H 0.5443 0.6011 0.4922 0.054 Uiso 0.176(9) 1 calc PR D 2
H37D H 0.5312 0.6974 0.4636 0.054 Uiso 0.176(9) 1 calc PR D 2
C38D C 0.4221(4) 0.7066(4) 0.5410(2) 0.0465(13) Uani 0.176(9) 1 d PD D 2
H38C H 0.4059 0.7704 0.5487 0.056 Uiso 0.176(9) 1 calc PR D 2
H38D H 0.3705 0.7052 0.5181 0.056 Uiso 0.176(9) 1 calc PR D 2
N2D N 0.4128(3) 0.6612(3) 0.59987(18) 0.0372(9) Uani 0.176(9) 1 d PD D 2
K2 K 0.95517(8) 0.89292(6) 0.62663(4) 0.02796(19) Uani 1 1 d . . .
N1B N 0.8933(3) 1.0319(3) 0.72237(18) 0.0345(9) Uani 1 1 d . F .
C11B C 0.9295(4) 1.1011(3) 0.6967(2) 0.0401(12) Uani 1 1 d . . .
H11C H 0.9206 1.1417 0.7301 0.048 Uiso 1 1 calc R F .
H11D H 0.8850 1.1375 0.6675 0.048 Uiso 1 1 calc R . .
C12B C 1.0387(4) 1.0660(4) 0.6651(2) 0.0428(13) Uani 1 1 d . F .
H12C H 1.0586 1.1168 0.6528 0.051 Uiso 1 1 calc R . .
H12D H 1.0840 1.0274 0.6933 0.051 Uiso 1 1 calc R . .
O13B O 1.0523(3) 1.0149(2) 0.61223(16) 0.0354(8) Uani 1 1 d . F .
C14B C 1.1573(4) 0.9774(4) 0.5826(3) 0.0445(13) Uani 1 1 d . . .
H14C H 1.1995 0.9307 0.6088 0.053 Uiso 1 1 calc R F .
H14D H 1.1839 1.0249 0.5756 0.053 Uiso 1 1 calc R . .
C15B C 1.1657(4) 0.9368(4) 0.5232(3) 0.0477(14) Uani 1 1 d . F .
H15C H 1.1209 0.9827 0.4978 0.057 Uiso 1 1 calc R . .
H15D H 1.2379 0.9148 0.5010 0.057 Uiso 1 1 calc R . .
O16B O 1.1347(3) 0.8638(2) 0.53394(15) 0.0369(8) Uani 1 1 d . F .
C17B C 1.1387(4) 0.8257(4) 0.4780(2) 0.0414(12) Uani 1 1 d . . .
H17C H 1.2070 0.8114 0.4517 0.050 Uiso 1 1 calc R F .
H17D H 1.0848 0.8690 0.4562 0.050 Uiso 1 1 calc R . .
C18B C 1.1207(4) 0.7410(3) 0.4916(2) 0.0391(11) Uani 1 1 d . F .
H18C H 1.1294 0.7115 0.4525 0.047 Uiso 1 1 calc R . .
H18D H 1.1743 0.6992 0.5142 0.047 Uiso 1 1 calc R . .
C21B C 0.7801(4) 1.0727(4) 0.7409(2) 0.0411(12) Uani 1 1 d . . .
H21C H 0.7594 1.1311 0.7611 0.049 Uiso 1 1 calc R F .
H21D H 0.7595 1.0332 0.7712 0.049 Uiso 1 1 calc R . .
C22B C 0.7224(4) 1.0878(3) 0.6885(2) 0.0403(12) Uani 1 1 d . F .
H22C H 0.6470 1.1191 0.7032 0.048 Uiso 1 1 calc R . .
H22D H 0.7437 1.1257 0.6570 0.048 Uiso 1 1 calc R . .
O23B O 0.7460(3) 1.0025(2) 0.66303(17) 0.0407(8) Uani 1 1 d . F .
C24B C 0.6729(4) 1.0084(4) 0.6261(3) 0.0480(14) Uani 1 1 d . . .
H24C H 0.6695 1.0544 0.5942 0.058 Uiso 1 1 calc R F .
H24D H 0.6033 1.0261 0.6516 0.058 Uiso 1 1 calc R . .
C25B C 0.7066(4) 0.9183(4) 0.5972(3) 0.0502(14) Uani 1 1 d . F .
H25C H 0.7111 0.8722 0.6292 0.060 Uiso 1 1 calc R . .
H25D H 0.6555 0.9202 0.5728 0.060 Uiso 1 1 calc R . .
O26B O 0.8054(3) 0.8954(2) 0.55887(16) 0.0360(8) Uani 1 1 d . F .
C27B C 0.8301(4) 0.8214(4) 0.5204(3) 0.0428(12) Uani 1 1 d . . .
H27C H 0.7829 0.8394 0.4904 0.051 Uiso 1 1 calc R F .
H27D H 0.8207 0.7716 0.5450 0.051 Uiso 1 1 calc R . .
C28B C 0.9402(4) 0.7901(4) 0.4874(2) 0.0395(12) Uani 1 1 d . F .
H28C H 0.9538 0.7419 0.4583 0.047 Uiso 1 1 calc R . .
H28D H 0.9483 0.8409 0.4634 0.047 Uiso 1 1 calc R . .
C31B C 0.9417(5) 0.9894(4) 0.7760(2) 0.0441(13) Uani 1 1 d . . .
H31E H 0.9076 1.0313 0.8112 0.053 Uiso 1 1 calc R F .
H31F H 1.0155 0.9795 0.7669 0.053 Uiso 1 1 calc R . .
C32B C 0.9346(5) 0.9014(4) 0.7932(2) 0.0459(13) Uani 1 1 d . F .
H32G H 0.9606 0.8798 0.8318 0.055 Uiso 1 1 calc R E 1
H32H H 0.8614 0.9097 0.7997 0.055 Uiso 1 1 calc R E 1
O33B O 0.9937(3) 0.8372(2) 0.74637(16) 0.0409(8) Uani 0.919(10) 1 d PDU F 1
C34B C 0.9793(5) 0.7553(4) 0.7606(3) 0.0408(15) Uani 0.919(10) 1 d PDU F 1
H34E H 0.9064 0.7664 0.7609 0.049 Uiso 0.919(10) 1 calc PR F 1
H34F H 0.9956 0.7339 0.8014 0.049 Uiso 0.919(10) 1 calc PR F 1
C35B C 1.0483(5) 0.6870(4) 0.7140(3) 0.0404(15) Uani 0.919(10) 1 d PDU F 1
H34G H 1.1195 0.6834 0.7085 0.049 Uiso 0.919(10) 1 calc PR F 1
H34H H 1.0497 0.6272 0.7269 0.049 Uiso 0.919(10) 1 calc PR F 1
O36B O 1.0094(3) 0.7128(2) 0.65729(16) 0.0420(8) Uani 0.919(10) 1 d PDU F 1
O33E O 0.9937(3) 0.8372(2) 0.74637(16) 0.0409(8) Uani 0.081(10) 1 d PDU F 2
C34E C 1.025(4) 0.7417(10) 0.7551(14) 0.040(8) Uani 0.081(10) 1 d PDU F 2
H34J H 1.0117 0.7282 0.7990 0.048 Uiso 0.081(10) 1 calc PR F 2
H34K H 1.1003 0.7093 0.7394 0.048 Uiso 0.081(10) 1 calc PR F 2
C35E C 0.965(4) 0.713(3) 0.7213(7) 0.036(7) Uani 0.081(10) 1 d PDU F 2
H35E H 0.9706 0.6522 0.7342 0.043 Uiso 0.081(10) 1 calc PR F 2
H35F H 0.8915 0.7554 0.7290 0.043 Uiso 0.081(10) 1 calc PR F 2
O36E O 1.0094(3) 0.7128(2) 0.65729(16) 0.0420(8) Uani 0.081(10) 1 d PDU F 2
C37B C 1.0694(4) 0.6485(3) 0.6118(2) 0.0420(12) Uani 1 1 d . . .
H37E H 1.0744 0.5884 0.6266 0.050 Uiso 1 1 calc R F 1
H37F H 1.1401 0.6465 0.6021 0.050 Uiso 1 1 calc R F 1
C38B C 1.0216(5) 0.6712(3) 0.5554(3) 0.0445(13) Uani 1 1 d . F .
H38E H 1.0612 0.6219 0.5253 0.053 Uiso 1 1 calc R . .
H38F H 0.9501 0.6751 0.5660 0.053 Uiso 1 1 calc R . .
N2B N 1.0188(3) 0.7558(3) 0.52722(17) 0.0316(8) Uani 1 1 d . F .
K3 K 0.37096(7) 0.71587(6) 0.95388(4) 0.02541(18) Uani 1 1 d . . .
N1C N 0.5117(3) 0.7239(3) 1.03419(19) 0.0359(9) Uani 1 1 d . . .
C11C C 0.6195(4) 0.6626(4) 1.0116(3) 0.0442(13) Uani 1 1 d . . .
H11E H 0.6596 0.6513 1.0449 0.053 Uiso 1 1 calc R . .
H11F H 0.6494 0.6923 0.9780 0.053 Uiso 1 1 calc R . .
C12C C 0.6311(4) 0.5742(4) 0.9889(3) 0.0435(13) Uani 1 1 d . . .
H12E H 0.7053 0.5344 0.9772 0.052 Uiso 1 1 calc R . .
H12F H 0.5999 0.5443 1.0218 0.052 Uiso 1 1 calc R . .
O13C O 0.5810(3) 0.5886(2) 0.93751(17) 0.0387(8) Uani 1 1 d . . .
C14C C 0.6029(4) 0.5060(3) 0.9091(3) 0.0442(13) Uani 1 1 d . . .
H14E H 0.5798 0.4674 0.9389 0.053 Uiso 1 1 calc R . .
H14F H 0.6784 0.4740 0.8952 0.053 Uiso 1 1 calc R . .
C15C C 0.5491(4) 0.5230(4) 0.8562(3) 0.0422(12) Uani 1 1 d . . .
H15E H 0.5686 0.5649 0.8276 0.051 Uiso 1 1 calc R . .
H15F H 0.5702 0.4659 0.8342 0.051 Uiso 1 1 calc R . .
O16C O 0.4408(3) 0.5607(2) 0.87695(15) 0.0335(7) Uani 1 1 d . . .
C17C C 0.3873(4) 0.5653(4) 0.8287(2) 0.0400(12) Uani 1 1 d . . .
H17E H 0.4077 0.5040 0.8130 0.048 Uiso 1 1 calc R . .
H17F H 0.4060 0.6014 0.7949 0.048 Uiso 1 1 calc R . .
C18C C 0.2727(4) 0.6076(4) 0.8516(2) 0.0383(11) Uani 1 1 d . . .
H18E H 0.2370 0.6061 0.8183 0.046 Uiso 1 1 calc R . .
H18F H 0.2555 0.5708 0.8854 0.046 Uiso 1 1 calc R . .
C21C C 0.4778(4) 0.6964(4) 1.0959(2) 0.0408(12) Uani 1 1 d . . .
H21E H 0.5127 0.7113 1.1248 0.049 Uiso 1 1 calc R . .
H21F H 0.5004 0.6303 1.0963 0.049 Uiso 1 1 calc R . .
C22C C 0.3624(4) 0.7402(4) 1.1182(2) 0.0401(12) Uani 1 1 d . . .
H22E H 0.3463 0.7243 1.1614 0.048 Uiso 1 1 calc R . .
H22F H 0.3380 0.8064 1.1156 0.048 Uiso 1 1 calc R . .
O23C O 0.3108(2) 0.7111(2) 1.08234(14) 0.0315(7) Uani 1 1 d . . .
C24C C 0.2015(4) 0.7551(4) 1.1003(2) 0.0400(12) Uani 1 1 d . . .
H24E H 0.1781 0.8199 1.0905 0.048 Uiso 1 1 calc R . .
H24F H 0.1824 0.7494 1.1449 0.048 Uiso 1 1 calc R . .
C25C C 0.1495(4) 0.7144(4) 1.0681(2) 0.0365(11) Uani 1 1 d . . .
H25E H 0.1744 0.6492 1.0768 0.044 Uiso 1 1 calc R . .
H25F H 0.0739 0.7427 1.0827 0.044 Uiso 1 1 calc R . .
O26C O 0.1719(2) 0.7280(2) 1.00425(13) 0.0311(7) Uani 1 1 d . . .
C27C C 0.1221(4) 0.6919(4) 0.9719(2) 0.0360(11) Uani 1 1 d . . .
H27E H 0.0491 0.7097 0.9921 0.043 Uiso 1 1 calc R . .
H27F H 0.1571 0.6254 0.9712 0.043 Uiso 1 1 calc R . .
C28C C 0.1268(4) 0.7276(4) 0.9076(2) 0.0379(11) Uani 1 1 d . . .
H28E H 0.0879 0.7060 0.8856 0.045 Uiso 1 1 calc R . .
H28F H 0.0922 0.7941 0.9093 0.045 Uiso 1 1 calc R . .
C31C C 0.5039(5) 0.8162(4) 1.0362(3) 0.0459(13) Uani 1 1 d . . .
H31G H 0.5637 0.8151 1.0521 0.055 Uiso 1 1 calc R . .
H31H H 0.4403 0.8524 1.0648 0.055 Uiso 1 1 calc R . .
C32C C 0.5012(4) 0.8608(4) 0.9750(3) 0.0433(13) Uani 1 1 d . . .
H32E H 0.5029 0.9203 0.9779 0.052 Uiso 1 1 calc R . .
H32F H 0.5621 0.8235 0.9451 0.052 Uiso 1 1 calc R . .
O33C O 0.4085(3) 0.8713(2) 0.95559(15) 0.0335(7) Uani 1 1 d . . .
C34C C 0.3965(4) 0.9214(3) 0.9000(2) 0.0387(11) Uani 1 1 d . . .
H34L H 0.4559 0.8899 0.8675 0.046 Uiso 1 1 calc R . .
H34M H 0.3942 0.9817 0.9061 0.046 Uiso 1 1 calc R . .
C35C C 0.2990(4) 0.9305(3) 0.8820(2) 0.0398(12) Uani 1 1 d . . .
H35G H 0.2410 0.9547 0.9166 0.048 Uiso 1 1 calc R . .
H35H H 0.2840 0.9731 0.8476 0.048 Uiso 1 1 calc R . .
O36C O 0.3090(3) 0.8444(2) 0.86408(15) 0.0318(7) Uani 1 1 d . . .
C37C C 0.2216(4) 0.8524(3) 0.8399(2) 0.0367(11) Uani 1 1 d . . .
H37G H 0.2144 0.8924 0.8040 0.044 Uiso 1 1 calc R . .
H37H H 0.1582 0.8794 0.8710 0.044 Uiso 1 1 calc R . .
C38C C 0.2342(4) 0.7615(3) 0.8216(2) 0.0345(10) Uani 1 1 d . . .
H38G H 0.1780 0.7691 0.7995 0.041 Uiso 1 1 calc R . .
H38H H 0.3006 0.7334 0.7931 0.041 Uiso 1 1 calc R . .
N2C N 0.2324(3) 0.7008(3) 0.87307(16) 0.0290(8) Uani 1 1 d . . .
N10 N 0.7322(5) 0.8131(4) 0.8512(3) 0.0606(14) Uani 1 1 d . . .
C11 C 0.6754(5) 0.8993(4) 0.8455(3) 0.0523(15) Uani 1 1 d . . .
H11 H 0.6405 0.9173 0.8116 0.063 Uiso 1 1 calc R . .
C12 C 0.6631(5) 0.9640(4) 0.8840(3) 0.0509(14) Uani 1 1 d . . .
H12 H 0.6217 1.0252 0.8765 0.061 Uiso 1 1 calc R . .
C13 C 0.7100(5) 0.9417(5) 0.9338(3) 0.0540(15) Uani 1 1 d . . .
H13 H 0.7021 0.9867 0.9613 0.065 Uiso 1 1 calc R . .
C14 C 0.7695(5) 0.8520(5) 0.9434(3) 0.0622(18) Uani 1 1 d . . .
H14 H 0.8025 0.8332 0.9779 0.075 Uiso 1 1 calc R . .
C15 C 0.7791(5) 0.7893(4) 0.8999(4) 0.0658(19) Uani 1 1 d . . .
H15 H 0.8207 0.7275 0.9053 0.079 Uiso 1 1 calc R . .
N20 N 0.0418(5) 0.0185(5) 0.0465(4) 0.0708(18) Uani 0.50 1 d P G 1
C21 C 0.0418(5) 0.0185(5) 0.0465(4) 0.0708(18) Uani 0.50 1 d P G 2
H21 H 0.0706 0.0310 0.0776 0.085 Uiso 0.50 1 calc PR G 2
C22 C -0.0068(5) -0.0372(4) 0.0552(3) 0.0626(19) Uani 1 1 d . . .
H22 H -0.0132 -0.0642 0.0940 0.075 Uiso 1 1 calc R G 1
C23 C 0.0471(5) 0.0564(4) -0.0106(4) 0.069(2) Uani 1 1 d . . .
H23 H 0.0797 0.0970 -0.0190 0.083 Uiso 1 1 calc R G 1
N30 N 0.4486(10) 0.9211(9) 0.5362(6) 0.065(2) Uani 0.50 1 d PU H -1
C31 C 0.5193(12) 0.9001(10) 0.4852(6) 0.056(3) Uani 0.50 1 d PU H -1
H31 H 0.5404 0.8420 0.4685 0.067 Uiso 0.50 1 calc PR H -1
C32 C 0.5640(13) 0.9525(14) 0.4548(7) 0.054(3) Uani 0.50 1 d PU H -1
H32 H 0.6118 0.9337 0.4175 0.065 Uiso 0.50 1 calc PR H -1
C33 C 0.5363(13) 1.0354(11) 0.4809(7) 0.065(2) Uani 0.50 1 d PU H -1
H33 H 0.5671 1.0750 0.4634 0.078 Uiso 0.50 1 calc PR H -1
C34 C 0.4616(14) 1.0587(13) 0.5338(8) 0.056(3) Uani 0.50 1 d PU H -1
H34 H 0.4388 1.1160 0.5521 0.067 Uiso 0.50 1 calc PR H -1
C35 C 0.4229(11) 1.0021(11) 0.5582(6) 0.054(3) Uani 0.50 1 d PU H -1
H35 H 0.3726 1.0203 0.5945 0.065 Uiso 0.50 1 calc PR H -1

loop_
_atom_site_aniso_label
_atom_site_aniso_U_11
_atom_site_aniso_U_22
_atom_site_aniso_U_33
_atom_site_aniso_U_23
_atom_site_aniso_U_13
_atom_site_aniso_U_12
Sn1 0.02377(15) 0.02421(15) 0.02621(14) -0.00350(11) -0.00160(11) -0.00900(12)
Sn2 0.03044(17) 0.04146(19) 0.03171(16) -0.00961(13) 0.00386(13) -0.02353(15)
Sn3 0.02792(16) 0.03168(16) 0.02495(14) -0.00132(12) -0.00809(12) -0.01452(13)
Sn4 0.03421(17) 0.02085(15) 0.02960(15) 0.00711(11) -0.00845(13) -0.00925(13)
Sn5 0.03930(18) 0.03103(17) 0.02087(14) 0.00574(12) -0.00596(12) -0.01105(14)
Sn6 0.03977(18) 0.02005(15) 0.02867(15) -0.00056(11) -0.00097(13) -0.01146(13)
Sn7 0.02268(15) 0.02887(15) 0.02308(14) 0.00156(11) -0.00068(11) -0.01247(12)
Sn8 0.02765(16) 0.03775(18) 0.03347(16) -0.00323(13) -0.01013(13) -0.01734(14)
Sn9 0.02783(17) 0.0420(2) 0.03531(18) 0.00639(14) -0.01237(14) -0.00373(15)
C1 0.043(3) 0.037(3) 0.037(3) -0.006(2) -0.001(2) -0.023(2)
C2 0.070(5) 0.100(6) 0.090(6) -0.056(5) 0.012(4) -0.052(5)
C3 0.052(4) 0.052(4) 0.076(5) -0.025(3) 0.012(3) -0.013(3)
K1 0.0235(5) 0.0282(5) 0.0269(4) -0.0009(4) -0.0034(4) -0.0117(4)
C11A 0.030(3) 0.065(4) 0.061(4) -0.021(3) -0.013(3) -0.014(3)
C12A 0.039(3) 0.056(4) 0.059(4) -0.024(3) -0.018(3) -0.015(3)
O13A 0.035(2) 0.049(2) 0.058(2) -0.0258(18) -0.0103(17) -0.0103(18)
C14A 0.047(3) 0.042(3) 0.064(4) -0.028(3) -0.010(3) -0.009(3)
C15A 0.049(3) 0.029(3) 0.064(4) -0.011(2) -0.009(3) -0.009(3)
O16A 0.0352(19) 0.0331(19) 0.0402(19) -0.0032(15) -0.0109(15) -0.0051(15)
C17A 0.036(3) 0.040(3) 0.036(3) 0.002(2) -0.005(2) 0.003(2)
C18A 0.026(3) 0.056(3) 0.039(3) -0.001(2) -0.007(2) -0.006(2)
C21A 0.049(4) 0.049(4) 0.055(4) -0.001(3) -0.030(3) 0.004(3)
C22A 0.077(5) 0.032(3) 0.062(4) 0.004(3) -0.035(4) -0.002(3)
O23A 0.061(3) 0.0273(18) 0.050(2) 0.0024(16) -0.0185(19) -0.0143(18)
C24A 0.083(5) 0.032(3) 0.053(4) -0.002(2) -0.010(3) -0.025(3)
C25A 0.079(5) 0.048(3) 0.055(4) -0.003(3) 0.006(3) -0.047(4)
O26A 0.047(2) 0.050(2) 0.060(2) 0.0100(19) -0.0127(19) -0.036(2)
C27A 0.046(3) 0.074(4) 0.056(4) -0.001(3) -0.006(3) -0.043(3)
C28A 0.032(3) 0.076(4) 0.052(3) -0.004(3) -0.015(2) -0.027(3)
N1A 0.027(2) 0.048(3) 0.043(2) -0.016(2) -0.0089(18) -0.0053(19)
C31A 0.024(3) 0.085(5) 0.062(4) -0.027(3) -0.007(3) -0.005(3)
C32A 0.044(3) 0.100(6) 0.060(4) -0.027(4) 0.021(3) -0.046(4)
O33A 0.0328(19) 0.047(2) 0.0404(19) 0.0014(16) 0.0035(15) -0.0154(17)
C34A 0.049(4) 0.046(4) 0.046(3) 0.006(3) 0.017(3) -0.026(3)
C35A 0.048(4) 0.052(4) 0.023(3) 0.005(3) 0.005(3) -0.007(3)
O36A 0.040(2) 0.059(4) 0.019(2) 0.000(2) -0.0009(17) -0.014(2)
C37A 0.054(4) 0.048(4) 0.029(3) 0.001(2) -0.010(3) -0.016(3)
C38A 0.040(3) 0.056(4) 0.036(3) 0.006(2) -0.015(2) -0.010(3)
N2A 0.030(2) 0.046(3) 0.033(2) 0.0010(18) -0.0089(17) -0.0105(19)
O33D 0.0328(19) 0.047(2) 0.0404(19) 0.0014(16) 0.0035(15) -0.0154(17)
C34D 0.049(4) 0.046(4) 0.046(3) 0.006(3) 0.017(3) -0.026(3)
C35D 0.048(4) 0.052(4) 0.023(3) 0.005(3) 0.005(3) -0.007(3)
O36D 0.040(2) 0.059(4) 0.019(2) 0.000(2) -0.0009(17) -0.014(2)
C37D 0.054(4) 0.048(4) 0.029(3) 0.001(2) -0.010(3) -0.016(3)
C38D 0.040(3) 0.056(4) 0.036(3) 0.006(2) -0.015(2) -0.010(3)
N2D 0.030(2) 0.046(3) 0.033(2) 0.0010(18) -0.0089(17) -0.0105(19)
K2 0.0287(5) 0.0257(5) 0.0313(5) 0.0004(4) -0.0087(4) -0.0115(4)
N1B 0.045(2) 0.029(2) 0.033(2) 0.0009(16) -0.0129(18) -0.0158(19)
C11B 0.056(3) 0.032(3) 0.042(3) -0.001(2) -0.016(2) -0.025(3)
C12B 0.056(3) 0.045(3) 0.048(3) 0.003(2) -0.023(3) -0.036(3)
O13B 0.0356(19) 0.0335(18) 0.046(2) 0.0029(15) -0.0135(15) -0.0206(16)
C14B 0.032(3) 0.037(3) 0.071(4) 0.007(3) -0.013(3) -0.019(2)
C15B 0.038(3) 0.037(3) 0.062(4) 0.009(3) 0.004(3) -0.016(2)
O16B 0.039(2) 0.0322(18) 0.0391(19) 0.0047(14) -0.0044(15) -0.0167(16)
C17B 0.037(3) 0.046(3) 0.034(3) 0.004(2) -0.002(2) -0.013(2)
C18B 0.040(3) 0.035(3) 0.033(2) -0.004(2) -0.006(2) -0.005(2)
C21B 0.050(3) 0.036(3) 0.032(3) -0.008(2) -0.002(2) -0.014(2)
C22B 0.035(3) 0.034(3) 0.045(3) -0.006(2) -0.003(2) -0.008(2)
O23B 0.0307(19) 0.039(2) 0.048(2) -0.0095(16) -0.0101(16) -0.0068(16)
C24B 0.026(3) 0.065(4) 0.047(3) -0.010(3) -0.008(2) -0.010(3)
C25B 0.034(3) 0.072(4) 0.053(3) -0.004(3) -0.010(2) -0.029(3)
O26B 0.0294(18) 0.0390(19) 0.0425(19) -0.0077(15) -0.0076(15) -0.0148(15)
C27B 0.045(3) 0.044(3) 0.048(3) -0.005(2) -0.021(2) -0.021(3)
C28B 0.043(3) 0.039(3) 0.034(3) -0.009(2) -0.013(2) -0.010(2)
C31B 0.060(4) 0.041(3) 0.035(3) -0.001(2) -0.019(2) -0.018(3)
C32B 0.061(4) 0.042(3) 0.035(3) 0.005(2) -0.016(3) -0.019(3)
O33B 0.054(2) 0.0341(18) 0.0399(19) 0.0057(15) -0.0173(16) -0.0201(17)
C34B 0.050(4) 0.038(3) 0.037(3) 0.010(2) -0.014(2) -0.020(3)
C35B 0.046(3) 0.030(3) 0.043(3) 0.009(2) -0.016(2) -0.011(2)
O36B 0.053(2) 0.0300(18) 0.0384(18) 0.0030(14) -0.0104(16) -0.0121(16)
O33E 0.054(2) 0.0341(18) 0.0399(19) 0.0057(15) -0.0173(16) -0.0201(17)
C34E 0.041(13) 0.038(9) 0.046(11) 0.003(9) -0.015(9) -0.018(9)
C35E 0.040(12) 0.033(11) 0.035(9) -0.001(9) -0.010(8) -0.013(9)
O36E 0.053(2) 0.0300(18) 0.0384(18) 0.0030(14) -0.0104(16) -0.0121(16)
C37B 0.049(3) 0.027(3) 0.041(3) 0.005(2) -0.008(2) -0.008(2)
C38B 0.062(4) 0.029(3) 0.046(3) -0.001(2) -0.014(3) -0.021(3)
N2B 0.036(2) 0.028(2) 0.031(2) 0.0001(16) -0.0113(17) -0.0114(18)
K3 0.0258(5) 0.0237(5) 0.0256(4) 0.0018(3) -0.0046(4) -0.0094(4)
N1C 0.037(2) 0.037(2) 0.038(2) 0.0032(18) -0.0143(18) -0.0161(19)
C11C 0.031(3) 0.052(3) 0.054(3) 0.008(3) -0.018(2) -0.019(3)
C12C 0.025(3) 0.043(3) 0.055(3) 0.008(2) -0.010(2) -0.007(2)
O13C 0.0297(18) 0.0279(18) 0.055(2) 0.0022(15) -0.0110(16) -0.0070(15)
C14C 0.027(3) 0.027(3) 0.066(4) -0.006(2) 0.000(2) 0.000(2)
C15C 0.033(3) 0.034(3) 0.049(3) -0.009(2) 0.008(2) -0.009(2)
O16C 0.0305(18) 0.0304(17) 0.0348(17) -0.0057(13) 0.0018(14) -0.0099(14)
C17C 0.050(3) 0.035(3) 0.035(3) -0.010(2) -0.005(2) -0.016(2)
C18C 0.044(3) 0.044(3) 0.035(3) -0.006(2) -0.009(2) -0.023(3)
C21C 0.044(3) 0.049(3) 0.038(3) 0.005(2) -0.023(2) -0.021(3)
C22C 0.048(3) 0.042(3) 0.029(2) -0.003(2) -0.011(2) -0.016(3)
O23C 0.0281(17) 0.0360(18) 0.0263(16) -0.0042(13) -0.0057(13) -0.0080(14)
C24C 0.033(3) 0.048(3) 0.024(2) -0.006(2) 0.0005(19) -0.004(2)
C25C 0.024(2) 0.050(3) 0.025(2) 0.005(2) 0.0004(18) -0.008(2)
O26C 0.0288(17) 0.0418(19) 0.0229(15) 0.0014(13) -0.0018(13) -0.0160(15)
C27C 0.034(3) 0.044(3) 0.034(2) 0.005(2) -0.005(2) -0.021(2)
C28C 0.030(3) 0.054(3) 0.034(3) 0.004(2) -0.011(2) -0.021(2)
C31C 0.059(4) 0.046(3) 0.048(3) -0.002(2) -0.022(3) -0.031(3)
C32C 0.045(3) 0.037(3) 0.058(3) 0.004(2) -0.015(3) -0.025(3)
O33C 0.0361(18) 0.0291(17) 0.0394(18) 0.0067(14) -0.0077(15) -0.0180(15)
C34C 0.049(3) 0.028(3) 0.041(3) 0.008(2) -0.004(2) -0.022(2)
C35C 0.048(3) 0.023(2) 0.044(3) 0.007(2) -0.014(2) -0.009(2)
O36C 0.0351(18) 0.0253(16) 0.0344(17) 0.0055(13) -0.0094(14) -0.0112(14)
C37C 0.037(3) 0.038(3) 0.032(2) 0.008(2) -0.012(2) -0.013(2)
C38C 0.036(3) 0.044(3) 0.024(2) 0.0032(19) -0.0093(19) -0.016(2)
N2C 0.029(2) 0.033(2) 0.0253(18) 0.0002(15) -0.0051(15) -0.0133(17)
N10 0.068(4) 0.059(4) 0.061(3) -0.010(3) 0.001(3) -0.036(3)
C11 0.061(4) 0.059(4) 0.048(3) -0.002(3) -0.008(3) -0.036(3)
C12 0.048(3) 0.049(3) 0.057(4) -0.005(3) -0.007(3) -0.021(3)
C13 0.054(4) 0.060(4) 0.050(3) -0.019(3) 0.000(3) -0.027(3)
C14 0.050(4) 0.092(6) 0.049(4) 0.015(4) -0.012(3) -0.034(4)
C15 0.053(4) 0.041(4) 0.087(5) 0.009(3) 0.007(4) -0.014(3)
N20 0.047(4) 0.062(4) 0.095(5) -0.007(4) -0.007(3) -0.015(3)
C21 0.047(4) 0.062(4) 0.095(5) -0.007(4) -0.007(3) -0.015(3)
C22 0.044(4) 0.043(4) 0.072(4) 0.008(3) 0.008(3) 0.000(3)
C23 0.043(4) 0.038(3) 0.113(6) -0.010(4) 0.011(4) -0.013(3)
N30 0.069(6) 0.077(7) 0.058(5) -0.010(5) 0.002(4) -0.042(5)
C31 0.061(7) 0.046(7) 0.051(7) -0.022(5) -0.008(4) -0.009(5)
C32 0.037(5) 0.078(8) 0.039(5) -0.021(6) 0.004(4) -0.018(6)
C33 0.069(6) 0.077(7) 0.058(5) -0.010(5) 0.002(4) -0.042(5)
C34 0.061(7) 0.046(7) 0.051(7) -0.022(5) -0.008(4) -0.009(5)
C35 0.037(5) 0.078(8) 0.039(5) -0.021(6) 0.004(4) -0.018(6)

loop_
_atom_type_symbol
_atom_type_description
_atom_type_scat_dispersion_real
_atom_type_scat_dispersion_imag
_atom_type_scat_source
C C 0.0033 0.0016 'International Tables Vol C Tables 4.2.6.8 and 6.1.1.4'
H H 0.0000 0.0000 'International Tables Vol C Tables 4.2.6.8 and 6.1.1.4'
N N 0.0061 0.0033 'International Tables Vol C Tables 4.2.6.8 and 6.1.1.4'
O O 0.0106 0.0060 'International Tables Vol C Tables 4.2.6.8 and 6.1.1.4'
K K 0.2009 0.2494 'International Tables Vol C Tables 4.2.6.8 and 6.1.1.4'
Sn Sn -0.6537 1.4246 'International Tables Vol C Tables 4.2.6.8 and 6.1.1.4'

loop_
_geom_angle_atom_site_label_1
_geom_angle_atom_site_label_2
_geom_angle_atom_site_label_3
_geom_angle
_geom_angle_site_symmetry_1
_geom_angle_site_symmetry_3
_geom_angle_publ_flag
C1 Sn1 Sn4 125.98(13) . . ?
C1 Sn1 Sn2 126.67(13) . . ?
Sn4 Sn1 Sn2 103.091(13) . . ?
C1 Sn1 Sn5 106.60(14) . . ?
Sn4 Sn1 Sn5 114.031(13) . . ?
Sn2 Sn1 Sn5 63.767(12) . . ?
C1 Sn1 Sn8 107.18(13) . . ?
Sn4 Sn1 Sn8 62.778(11) . . ?
Sn2 Sn1 Sn8 113.560(14) . . ?
Sn5 Sn1 Sn8 66.028(11) . . ?
Sn1 Sn4 Sn7 98.143(12) . . ?
Sn1 Sn4 Sn3 80.935(11) . . ?
Sn7 Sn4 Sn3 60.042(10) . . ?
Sn1 Sn4 Sn8 60.551(10) . . ?
Sn7 Sn4 Sn8 62.939(11) . . ?
Sn3 Sn4 Sn8 102.729(12) . . ?
Sn9 Sn8 Sn1 104.295(13) . . ?
Sn9 Sn8 Sn4 110.439(13) . . ?
Sn1 Sn8 Sn4 56.672(10) . . ?
Sn9 Sn8 Sn7 57.978(10) . . ?
Sn1 Sn8 Sn7 91.918(11) . . ?
Sn4 Sn8 Sn7 57.221(10) . . ?
Sn9 Sn8 Sn5 56.332(11) . . ?
Sn1 Sn8 Sn5 56.701(10) . . ?
Sn4 Sn8 Sn5 102.011(12) . . ?
Sn7 Sn8 Sn5 90.196(11) . . ?
Sn9 Sn5 Sn1 105.606(13) . . ?
Sn9 Sn5 Sn2 109.018(13) . . ?
Sn1 Sn5 Sn2 56.591(11) . . ?
Sn9 Sn5 Sn6 57.304(11) . . ?
Sn1 Sn5 Sn6 90.753(11) . . ?
Sn2 Sn5 Sn6 55.537(10) . . ?
Sn9 Sn5 Sn8 57.306(11) . . ?
Sn1 Sn5 Sn8 57.271(10) . . ?
Sn2 Sn5 Sn8 101.457(12) . . ?
Sn6 Sn5 Sn8 89.008(11) . . ?
Sn1 Sn2 Sn6 98.860(12) . . ?
Sn1 Sn2 Sn3 80.548(11) . . ?
Sn6 Sn2 Sn3 59.592(10) . . ?
Sn1 Sn2 Sn5 59.642(11) . . ?
Sn6 Sn2 Sn5 64.875(11) . . ?
Sn3 Sn2 Sn5 102.706(12) . . ?
Sn6 Sn3 Sn7 64.729(11) . . ?
Sn6 Sn3 Sn4 106.413(12) . . ?
Sn7 Sn3 Sn4 58.964(10) . . ?
Sn6 Sn3 Sn2 58.601(11) . . ?
Sn7 Sn3 Sn2 105.355(12) . . ?
Sn4 Sn3 Sn2 95.425(12) . . ?
Sn4 Sn7 Sn9 113.110(13) . . ?
Sn4 Sn7 Sn3 60.995(11) . . ?
Sn9 Sn7 Sn3 109.948(13) . . ?
Sn4 Sn7 Sn8 59.840(10) . . ?
Sn9 Sn7 Sn8 58.291(11) . . ?
Sn3 Sn7 Sn8 101.245(12) . . ?
Sn4 Sn7 Sn6 102.478(12) . . ?
Sn9 Sn7 Sn6 57.546(11) . . ?
Sn3 Sn7 Sn6 57.348(10) . . ?
Sn8 Sn7 Sn6 91.532(11) . . ?
Sn5 Sn9 Sn7 99.715(13) . . ?
Sn5 Sn9 Sn6 66.273(12) . . ?
Sn7 Sn9 Sn6 65.117(11) . . ?
Sn5 Sn9 Sn8 66.362(12) . . ?
Sn7 Sn9 Sn8 63.731(11) . . ?
Sn6 Sn9 Sn8 99.421(13) . . ?
Sn2 Sn6 Sn9 111.963(14) . . ?
Sn2 Sn6 Sn3 61.807(11) . . ?
Sn9 Sn6 Sn3 110.282(13) . . ?
Sn2 Sn6 Sn7 102.738(12) . . ?
Sn9 Sn6 Sn7 57.337(10) . . ?
Sn3 Sn6 Sn7 57.923(10) . . ?
Sn2 Sn6 Sn5 59.588(11) . . ?
Sn9 Sn6 Sn5 56.423(11) . . ?
Sn3 Sn6 Sn5 100.611(12) . . ?
Sn7 Sn6 Sn5 89.257(11) . . ?
C2 C1 C3 111.0(5) . . ?
C2 C1 Sn1 112.7(4) . . ?
C3 C1 Sn1 109.9(4) . . ?
C2 C1 H1 107.7 . . ?
C3 C1 H1 107.7 . . ?
Sn1 C1 H1 107.7 . . ?
C1 C2 H2A 109.5 . . ?
C1 C2 H2B 109.5 . . ?
H2A C2 H2B 109.5 . . ?
C1 C2 H2C 109.5 . . ?
H2A C2 H2C 109.5 . . ?
H2B C2 H2C 109.5 . . ?
C1 C3 H3A 109.5 . . ?
C1 C3 H3B 109.5 . . ?
H3A C3 H3B 109.5 . . ?
C1 C3 H3C 109.5 . . ?
H3A C3 H3C 109.5 . . ?
H3B C3 H3C 109.5 . . ?
O26A K1 O13A 141.84(13) . . ?
O26A K1 O33A 110.40(12) . . ?
O13A K1 O33A 102.05(12) . . ?
O26A K1 O36A 93.13(14) . . ?
O13A K1 O36A 120.97(16) . . ?
O33A K1 O36A 59.81(11) . . ?
O26A K1 O16A 101.81(12) . . ?
O13A K1 O16A 59.69(10) . . ?
O33A K1 O16A 141.27(11) . . ?
O36A K1 O16A 98.42(13) . . ?
O26A K1 O23A 59.60(11) . . ?
O13A K1 O23A 99.84(12) . . ?
O33A K1 O23A 93.43(12) . . ?
O36A K1 O23A 133.86(15) . . ?
O16A K1 O23A 121.84(11) . . ?
O26A K1 N1A 118.27(13) . . ?
O13A K1 N1A 60.99(12) . . ?
O33A K1 N1A 62.06(12) . . ?
O36A K1 N1A 120.47(13) . . ?
O16A K1 N1A 119.71(11) . . ?
O23A K1 N1A 60.02(13) . . ?
O26A K1 N2A 61.59(12) . . ?
O13A K1 N2A 119.24(12) . . ?
O33A K1 N2A 117.79(11) . . ?
O36A K1 N2A 59.43(12) . . ?
O16A K1 N2A 60.51(11) . . ?
O23A K1 N2A 119.88(12) . . ?
N1A K1 N2A 179.78(13) . . ?
N1A C11A C12A 113.9(5) . . ?
N1A C11A H11A 108.8 . . ?
C12A C11A H11A 108.8 . . ?
N1A C11A H11B 108.8 . . ?
C12A C11A H11B 108.8 . . ?
H11A C11A H11B 107.7 . . ?
O13A C12A C11A 108.8(5) . . ?
O13A C12A H12A 109.9 . . ?
C11A C12A H12A 109.9 . . ?
O13A C12A H12B 109.9 . . ?
C11A C12A H12B 109.9 . . ?
H12A C12A H12B 108.3 . . ?
C14A O13A C12A 111.9(4) . . ?
C14A O13A K1 117.7(3) . . ?
C12A O13A K1 119.0(3) . . ?
O13A C14A C15A 109.6(5) . . ?
O13A C14A H14A 109.8 . . ?
C15A C14A H14A 109.8 . . ?
O13A C14A H14B 109.8 . . ?
C15A C14A H14B 109.8 . . ?
H14A C14A H14B 108.2 . . ?
O16A C15A C14A 108.8(4) . . ?
O16A C15A H15A 109.9 . . ?
C14A C15A H15A 109.9 . . ?
O16A C15A H15B 109.9 . . ?
C14A C15A H15B 109.9 . . ?
H15A C15A H15B 108.3 . . ?
C15A O16A C17A 110.7(4) . . ?
C15A O16A K1 112.4(3) . . ?
C17A O16A K1 116.7(3) . . ?
O16A C17A C18A 108.9(4) . . ?
O16A C17A H17A 109.9 . . ?
C18A C17A H17A 109.9 . . ?
O16A C17A H17B 109.9 . . ?
C18A C17A H17B 109.9 . . ?
H17A C17A H17B 108.3 . . ?
N2A C18A C17A 113.8(4) . . ?
N2A C18A H18A 108.8 . . ?
C17A C18A H18A 108.8 . . ?
N2A C18A H18B 108.8 . . ?
C17A C18A H18B 108.8 . . ?
H18A C18A H18B 107.7 . . ?
N1A C21A C22A 113.7(5) . . ?
N1A C21A H21A 108.8 . . ?
C22A C21A H21A 108.8 . . ?
N1A C21A H21B 108.8 . . ?
C22A C21A H21B 108.8 . . ?
H21A C21A H21B 107.7 . . ?
O23A C22A C21A 109.9(5) . . ?
O23A C22A H22A 109.7 . . ?
C21A C22A H22A 109.7 . . ?
O23A C22A H22B 109.7 . . ?
C21A C22A H22B 109.7 . . ?
H22A C22A H22B 108.2 . . ?
C24A O23A C22A 111.2(5) . . ?
C24A O23A K1 112.3(3) . . ?
C22A O23A K1 117.9(3) . . ?
O23A C24A C25A 109.5(5) . . ?
O23A C24A H24A 109.8 . . ?
C25A C24A H24A 109.8 . . ?
O23A C24A H24B 109.8 . . ?
C25A C24A H24B 109.8 . . ?
H24A C24A H24B 108.2 . . ?
O26A C25A C24A 110.3(5) . . ?
O26A C25A H25A 109.6 . . ?
C24A C25A H25A 109.6 . . ?
O26A C25A H25B 109.6 . . ?
C24A C25A H25B 109.6 . . ?
H25A C25A H25B 108.1 . . ?
C27A O26A C25A 111.2(4) . . ?
C27A O26A K1 114.8(3) . . ?
C25A O26A K1 116.8(3) . . ?
O26A C27A C28A 109.8(4) . . ?
O26A C27A H27A 109.7 . . ?
C28A C27A H27A 109.7 . . ?
O26A C27A H27B 109.7 . . ?
C28A C27A H27B 109.7 . . ?
H27A C27A H27B 108.2 . . ?
N2A C28A C27A 115.1(4) . . ?
N2A C28A H28A 108.5 . . ?
C27A C28A H28A 108.5 . . ?
N2A C28A H28B 108.5 . . ?
C27A C28A H28B 108.5 . . ?
H28A C28A H28B 107.5 . . ?
C21A N1A C31A 110.5(5) . . ?
C21A N1A C11A 109.8(5) . . ?
C31A N1A C11A 108.8(5) . . ?
C21A N1A K1 110.6(3) . . ?
C31A N1A K1 108.0(3) . . ?
C11A N1A K1 109.2(3) . . ?
N1A C31A C32A 114.3(5) . . ?
N1A C31A H31A 108.7 . . ?
C32A C31A H31A 108.7 . . ?
N1A C31A H31B 108.7 . . ?
C32A C31A H31B 108.7 . . ?
H31A C31A H31B 107.6 . . ?
O33A C32A C31A 111.3(5) . . ?
O33A C32A H32A 109.4 . . ?
C31A C32A H32A 109.4 . . ?
O33A C32A H32B 109.4 . . ?
C31A C32A H32B 109.4 . . ?
H32A C32A H32B 108.0 . . ?
C32A O33A C34A 107.6(5) . . ?
C32A O33A K1 111.6(3) . . ?
C34A O33A K1 113.3(3) . . ?
O33A C34A C35A 107.6(5) . . ?
O33A C34A H34A 110.2 . . ?
C35A C34A H34A 110.2 . . ?
O33A C34A H34B 110.2 . . ?
C35A C34A H34B 110.2 . . ?
H34A C34A H34B 108.5 . . ?
O36A C35A C34A 110.6(5) . . ?
O36A C35A H35A 109.5 . . ?
C34A C35A H35A 109.5 . . ?
O36A C35A H35B 109.5 . . ?
C34A C35A H35B 109.5 . . ?
H35A C35A H35B 108.1 . . ?
C37A O36A C35A 111.8(5) . . ?
C37A O36A K1 121.1(4) . . ?
C35A O36A K1 114.7(3) . . ?
O36A C37A C38A 109.3(5) . . ?
O36A C37A H37A 109.8 . . ?
C38A C37A H37A 109.8 . . ?
O36A C37A H37B 109.8 . . ?
C38A C37A H37B 109.8 . . ?
H37A C37A H37B 108.3 . . ?
N2A C38A C37A 114.0(5) . . ?
N2A C38A H38A 108.8 . . ?
C37A C38A H38A 108.8 . . ?
N2A C38A H38B 108.8 . . ?
C37A C38A H38B 108.8 . . ?
H38A C38A H38B 107.7 . . ?
C28A N2A C18A 110.2(4) . . ?
C28A N2A C38A 110.1(4) . . ?
C18A N2A C38A 110.7(4) . . ?
C28A N2A K1 107.1(3) . . ?
C18A N2A K1 108.5(3) . . ?
C38A N2A K1 110.2(3) . . ?
O36B K2 O23B 114.12(12) . . ?
O36B K2 O33B 61.16(10) . . ?
O23B K2 O33B 95.46(11) . . ?
O36B K2 O13B 136.54(11) . . ?
O23B K2 O13B 103.88(11) . . ?
O33B K2 O13B 96.05(10) . . ?
O36B K2 O26B 92.71(11) . . ?
O23B K2 O26B 59.31(10) . . ?
O33B K2 O26B 133.94(11) . . ?
O13B K2 O26B 125.63(10) . . ?
O36B K2 O16B 96.07(11) . . ?
O23B K2 O16B 144.54(11) . . ?
O33B K2 O16B 115.99(11) . . ?
O13B K2 O16B 59.12(10) . . ?
O26B K2 O16B 103.14(10) . . ?
O36B K2 N1B 120.83(11) . . ?
O23B K2 N1B 60.91(11) . . ?
O33B K2 N1B 61.01(11) . . ?
O13B K2 N1B 61.26(11) . . ?
O26B K2 N1B 119.26(11) . . ?
O16B K2 N1B 119.45(11) . . ?
O36B K2 N2B 60.63(10) . . ?
O23B K2 N2B 119.23(11) . . ?
O33B K2 N2B 120.30(11) . . ?
O13B K2 N2B 117.44(11) . . ?
O26B K2 N2B 60.60(10) . . ?
O16B K2 N2B 59.45(10) . . ?
N1B K2 N2B 178.46(11) . . ?
C11B N1B C21B 109.7(4) . . ?
C11B N1B C31B 110.2(4) . . ?
C21B N1B C31B 109.5(4) . . ?
C11B N1B K2 108.0(3) . . ?
C21B N1B K2 110.1(3) . . ?
C31B N1B K2 109.3(3) . . ?
N1B C11B C12B 114.8(4) . . ?
N1B C11B H11C 108.6 . . ?
C12B C11B H11C 108.6 . . ?
N1B C11B H11D 108.6 . . ?
C12B C11B H11D 108.6 . . ?
H11C C11B H11D 107.5 . . ?
O13B C12B C11B 110.3(4) . . ?
O13B C12B H12C 109.6 . . ?
C11B C12B H12C 109.6 . . ?
O13B C12B H12D 109.6 . . ?
C11B C12B H12D 109.6 . . ?
H12C C12B H12D 108.1 . . ?
C14B O13B C12B 111.3(4) . . ?
C14B O13B K2 114.3(3) . . ?
C12B O13B K2 116.5(3) . . ?
O13B C14B C15B 109.6(4) . . ?
O13B C14B H14C 109.8 . . ?
C15B C14B H14C 109.8 . . ?
O13B C14B H14D 109.8 . . ?
C15B C14B H14D 109.8 . . ?
H14C C14B H14D 108.2 . . ?
O16B C15B C14B 109.5(4) . . ?
O16B C15B H15C 109.8 . . ?
C14B C15B H15C 109.8 . . ?
O16B C15B H15D 109.8 . . ?
C14B C15B H15D 109.8 . . ?
H15C C15B H15D 108.2 . . ?
C17B O16B C15B 110.7(4) . . ?
C17B O16B K2 116.8(3) . . ?
C15B O16B K2 116.1(3) . . ?
O16B C17B C18B 108.6(4) . . ?
O16B C17B H17C 110.0 . . ?
C18B C17B H17C 110.0 . . ?
O16B C17B H17D 110.0 . . ?
C18B C17B H17D 110.0 . . ?
H17C C17B H17D 108.3 . . ?
N2B C18B C17B 114.2(4) . . ?
N2B C18B H18C 108.7 . . ?
C17B C18B H18C 108.7 . . ?
N2B C18B H18D 108.7 . . ?
C17B C18B H18D 108.7 . . ?
H18C C18B H18D 107.6 . . ?
N1B C21B C22B 113.7(4) . . ?
N1B C21B H21C 108.8 . . ?
C22B C21B H21C 108.8 . . ?
N1B C21B H21D 108.8 . . ?
C22B C21B H21D 108.8 . . ?
H21C C21B H21D 107.7 . . ?
O23B C22B C21B 108.4(4) . . ?
O23B C22B H22C 110.0 . . ?
C21B C22B H22C 110.0 . . ?
O23B C22B H22D 110.0 . . ?
C21B C22B H22D 110.0 . . ?
H22C C22B H22D 108.4 . . ?
C22B O23B C24B 111.4(4) . . ?
C22B O23B K2 116.3(3) . . ?
C24B O23B K2 120.1(3) . . ?
O23B C24B C25B 108.5(4) . . ?
O23B C24B H24C 110.0 . . ?
C25B C24B H24C 110.0 . . ?
O23B C24B H24D 110.0 . . ?
C25B C24B H24D 110.0 . . ?
H24C C24B H24D 108.4 . . ?
O26B C25B C24B 109.2(4) . . ?
O26B C25B H25C 109.8 . . ?
C24B C25B H25C 109.8 . . ?
O26B C25B H25D 109.8 . . ?
C24B C25B H25D 109.8 . . ?
H25C C25B H25D 108.3 . . ?
C27B O26B C25B 111.1(4) . . ?
C27B O26B K2 119.0(3) . . ?
C25B O26B K2 111.0(3) . . ?
O26B C27B C28B 110.0(4) . . ?
O26B C27B H27C 109.7 . . ?
C28B C27B H27C 109.7 . . ?
O26B C27B H27D 109.7 . . ?
C28B C27B H27D 109.7 . . ?
H27C C27B H27D 108.2 . . ?
N2B C28B C27B 114.9(4) . . ?
N2B C28B H28C 108.5 . . ?
C27B C28B H28C 108.5 . . ?
N2B C28B H28D 108.5 . . ?
C27B C28B H28D 108.5 . . ?
H28C C28B H28D 107.5 . . ?
N1B C31B C32B 113.2(4) . . ?
N1B C31B H31E 108.9 . . ?
C32B C31B H31E 108.9 . . ?
N1B C31B H31F 108.9 . . ?
C32B C31B H31F 108.9 . . ?
H31E C31B H31F 107.7 . . ?
O33B C32B C31B 109.8(5) . . ?
O33B C32B H32G 109.7 . . ?
C31B C32B H32G 109.7 . . ?
O33B C32B H32H 109.7 . . ?
C31B C32B H32H 109.7 . . ?
H32G C32B H32H 108.2 . . ?
C32B O33B C34B 109.6(4) . . ?
C32B O33B K2 115.7(3) . . ?
C34B O33B K2 109.3(3) . . ?
O33B C34B C35B 108.7(5) . . ?
O33B C34B H34E 110.0 . . ?
C35B C34B H34E 110.0 . . ?
O33B C34B H34F 110.0 . . ?
C35B C34B H34F 110.0 . . ?
H34E C34B H34F 108.3 . . ?
O36B C35B C34B 108.1(4) . . ?
O36B C35B H34G 110.1 . . ?
C34B C35B H34G 110.1 . . ?
O36B C35B H34H 110.1 . . ?
C34B C35B H34H 110.1 . . ?
H34G C35B H34H 108.4 . . ?
C37B O36B C35B 110.8(4) . . ?
C37B O36B K2 117.7(3) . . ?
C35B O36B K2 114.8(3) . . ?
O36B C37B C38B 110.1(4) . . ?
O36B C37B H37E 109.6 . . ?
C38B C37B H37E 109.6 . . ?
O36B C37B H37F 109.6 . . ?
C38B C37B H37F 109.6 . . ?
H37E C37B H37F 108.2 . . ?
N2B C38B C37B 113.6(4) . . ?
N2B C38B H38E 108.8 . . ?
C37B C38B H38E 108.8 . . ?
N2B C38B H38F 108.8 . . ?
C37B C38B H38F 108.8 . . ?
H38E C38B H38F 107.7 . . ?
C18B N2B C38B 109.4(4) . . ?
C18B N2B C28B 110.0(4) . . ?
C38B N2B C28B 110.2(4) . . ?
C18B N2B K2 111.3(3) . . ?
C38B N2B K2 108.4(3) . . ?
C28B N2B K2 107.4(3) . . ?
O36C K3 O26C 95.73(10) . . ?
O36C K3 O33C 61.70(10) . . ?
O26C K3 O33C 117.82(10) . . ?
O36C K3 O23C 134.86(10) . . ?
O26C K3 O23C 59.97(9) . . ?
O33C K3 O23C 94.71(10) . . ?
O36C K3 O13C 118.58(10) . . ?
O26C K3 O13C 140.09(10) . . ?
O33C K3 O13C 97.28(10) . . ?
O23C K3 O13C 101.22(10) . . ?
O36C K3 O16C 96.76(10) . . ?
O26C K3 O16C 99.25(10) . . ?
O33C K3 O16C 137.62(10) . . ?
O23C K3 O16C 122.77(10) . . ?
O13C K3 O16C 59.45(10) . . ?
O36C K3 N1C 120.61(11) . . ?
O26C K3 N1C 120.68(11) . . ?
O33C K3 N1C 60.07(10) . . ?
O23C K3 N1C 61.26(11) . . ?
O13C K3 N1C 60.05(11) . . ?
O16C K3 N1C 118.56(11) . . ?
O36C K3 N2C 61.05(10) . . ?
O26C K3 N2C 59.48(10) . . ?
O33C K3 N2C 121.78(10) . . ?
O23C K3 N2C 118.57(10) . . ?
O13C K3 N2C 118.42(11) . . ?
O16C K3 N2C 59.71(10) . . ?
N1C K3 N2C 178.03(11) . . ?
C31C N1C C11C 109.6(4) . . ?
C31C N1C C21C 109.6(4) . . ?
C11C N1C C21C 109.4(4) . . ?
C31C N1C K3 109.8(3) . . ?
C11C N1C K3 110.8(3) . . ?
C21C N1C K3 107.6(3) . . ?
N1C C11C C12C 113.7(4) . . ?
N1C C11C H11E 108.8 . . ?
C12C C11C H11E 108.8 . . ?
N1C C11C H11F 108.8 . . ?
C12C C11C H11F 108.8 . . ?
H11E C11C H11F 107.7 . . ?
O13C C12C C11C 109.6(4) . . ?
O13C C12C H12E 109.8 . . ?
C11C C12C H12E 109.8 . . ?
O13C C12C H12F 109.8 . . ?
C11C C12C H12F 109.8 . . ?
H12E C12C H12F 108.2 . . ?
C14C O13C C12C 111.5(4) . . ?
C14C O13C K3 115.9(3) . . ?
C12C O13C K3 116.2(3) . . ?
O13C C14C C15C 110.3(4) . . ?
O13C C14C H14E 109.6 . . ?
C15C C14C H14E 109.6 . . ?
O13C C14C H14F 109.6 . . ?
C15C C14C H14F 109.6 . . ?
H14E C14C H14F 108.1 . . ?
O16C C15C C14C 109.5(4) . . ?
O16C C15C H15E 109.8 . . ?
C14C C15C H15E 109.8 . . ?
O16C C15C H15F 109.8 . . ?
C14C C15C H15F 109.8 . . ?
H15E C15C H15F 108.2 . . ?
C15C O16C C17C 110.9(4) . . ?
C15C O16C K3 113.0(3) . . ?
C17C O16C K3 118.7(3) . . ?
O16C C17C C18C 109.8(4) . . ?
O16C C17C H17E 109.7 . . ?
C18C C17C H17E 109.7 . . ?
O16C C17C H17F 109.7 . . ?
C18C C17C H17F 109.7 . . ?
H17E C17C H17F 108.2 . . ?
N2C C18C C17C 114.7(4) . . ?
N2C C18C H18E 108.6 . . ?
C17C C18C H18E 108.6 . . ?
N2C C18C H18F 108.6 . . ?
C17C C18C H18F 108.6 . . ?
H18E C18C H18F 107.6 . . ?
N1C C21C C22C 114.1(4) . . ?
N1C C21C H21E 108.7 . . ?
C22C C21C H21E 108.7 . . ?
N1C C21C H21F 108.7 . . ?
C22C C21C H21F 108.7 . . ?
H21E C21C H21F 107.6 . . ?
O23C C22C C21C 110.2(4) . . ?
O23C C22C H22E 109.6 . . ?
C21C C22C H22E 109.6 . . ?
O23C C22C H22F 109.6 . . ?
C21C C22C H22F 109.6 . . ?
H22E C22C H22F 108.1 . . ?
C22C O23C C24C 111.3(4) . . ?
C22C O23C K3 116.5(3) . . ?
C24C O23C K3 111.3(2) . . ?
O23C C24C C25C 110.2(4) . . ?
O23C C24C H24E 109.6 . . ?
C25C C24C H24E 109.6 . . ?
O23C C24C H24F 109.6 . . ?
C25C C24C H24F 109.6 . . ?
H24E C24C H24F 108.1 . . ?
O26C C25C C24C 109.3(4) . . ?
O26C C25C H25E 109.8 . . ?
C24C C25C H25E 109.8 . . ?
O26C C25C H25F 109.8 . . ?
C24C C25C H25F 109.8 . . ?
H25E C25C H25F 108.3 . . ?
C27C O26C C25C 111.1(3) . . ?
C27C O26C K3 119.7(3) . . ?
C25C O26C K3 117.9(3) . . ?
O26C C27C C28C 108.4(4) . . ?
O26C C27C H27E 110.0 . . ?
C28C C27C H27E 110.0 . . ?
O26C C27C H27F 110.0 . . ?
C28C C27C H27F 110.0 . . ?
H27E C27C H27F 108.4 . . ?
N2C C28C C27C 113.8(4) . . ?
N2C C28C H28E 108.8 . . ?
C27C C28C H28E 108.8 . . ?
N2C C28C H28F 108.8 . . ?
C27C C28C H28F 108.8 . . ?
H28E C28C H28F 107.7 . . ?
N1C C31C C32C 113.1(4) . . ?
N1C C31C H31G 109.0 . . ?
C32C C31C H31G 109.0 . . ?
N1C C31C H31H 109.0 . . ?
C32C C31C H31H 109.0 . . ?
H31G C31C H31H 107.8 . . ?
O33C C32C C31C 108.4(4) . . ?
O33C C32C H32E 110.0 . . ?
C31C C32C H32E 110.0 . . ?
O33C C32C H32F 110.0 . . ?
C31C C32C H32F 110.0 . . ?
H32E C32C H32F 108.4 . . ?
C32C O33C C34C 111.1(4) . . ?
C32C O33C K3 117.0(3) . . ?
C34C O33C K3 113.0(3) . . ?
O33C C34C C35C 108.9(4) . . ?
O33C C34C H34L 109.9 . . ?
C35C C34C H34L 109.9 . . ?
O33C C34C H34M 109.9 . . ?
C35C C34C H34M 109.9 . . ?
H34L C34C H34M 108.3 . . ?
O36C C35C C34C 109.6(4) . . ?
O36C C35C H35G 109.7 . . ?
C34C C35C H35G 109.7 . . ?
O36C C35C H35H 109.7 . . ?
C34C C35C H35H 109.7 . . ?
H35G C35C H35H 108.2 . . ?
C37C O36C C35C 111.0(4) . . ?
C37C O36C K3 117.4(3) . . ?
C35C O36C K3 111.7(3) . . ?
O36C C37C C38C 109.8(4) . . ?
O36C C37C H37G 109.7 . . ?
C38C C37C H37G 109.7 . . ?
O36C C37C H37H 109.7 . . ?
C38C C37C H37H 109.7 . . ?
H37G C37C H37H 108.2 . . ?
N2C C38C C37C 113.8(4) . . ?
N2C C38C H38G 108.8 . . ?
C37C C38C H38G 108.8 . . ?
N2C C38C H38H 108.8 . . ?
C37C C38C H38H 108.8 . . ?
H38G C38C H38H 107.7 . . ?
C38C N2C C28C 110.5(4) . . ?
C38C N2C C18C 110.6(4) . . ?
C28C N2C C18C 109.9(4) . . ?
C38C N2C K3 106.7(3) . . ?
C28C N2C K3 109.7(3) . . ?
C18C N2C K3 109.4(3) . . ?
C11 N10 C15 116.4(6) . . ?
N10 C11 C12 124.8(6) . . ?
N10 C11 H11 117.6 . . ?
C12 C11 H11 117.6 . . ?
C11 C12 C13 119.9(6) . . ?
C11 C12 H12 120.0 . . ?
C13 C12 H12 120.0 . . ?
C12 C13 C14 118.5(6) . . ?
C12 C13 H13 120.8 . . ?
C14 C13 H13 120.8 . . ?
C13 C14 C15 117.4(6) . . ?
C13 C14 H14 121.3 . . ?
C15 C14 H14 121.3 . . ?
N10 C15 C14 123.0(6) . . ?
N10 C15 H15 118.5 . . ?
C14 C15 H15 118.5 . . ?
C22 N20 C23 115.7(7) . . ?
N20 C22 C23 122.6(7) . 2 ?
N20 C22 H22 118.7 . . ?
C23 C22 H22 118.7 2 . ?
C22 C23 N20 121.7(6) 2 . ?
C22 C23 H23 119.2 2 . ?
N20 C23 H23 119.2 . . ?
C35 N30 C31 114.3(12) . . ?
N30 C31 C32 127.0(14) . . ?
N30 C31 H31 116.5 . . ?
C32 C31 H31 116.5 . . ?
C33 C32 C31 116.1(14) . . ?
C33 C32 H32 122.0 . . ?
C31 C32 H32 122.0 . . ?
C34 C33 C32 117.5(15) . . ?
C34 C33 H33 121.2 . . ?
C32 C33 H33 121.2 . . ?
C33 C34 C35 120.2(16) . . ?
C33 C34 H34 119.9 . . ?
C35 C34 H34 119.9 . . ?
N30 C35 C34 124.8(14) . . ?
N30 C35 H35 117.6 . . ?
C34 C35 H35 117.6 . . ?

loop_
_geom_bond_atom_site_label_1
_geom_bond_atom_site_label_2
_geom_bond_distance
_geom_bond_site_symmetry_2
_geom_bond_publ_flag
Sn1 C1 2.250(5) . ?
Sn1 Sn4 2.8535(4) . ?
Sn1 Sn2 2.8584(4) . ?
Sn1 Sn5 2.9547(4) . ?
Sn1 Sn8 2.9739(4) . ?
Sn4 Sn7 2.9531(4) . ?
Sn4 Sn3 3.0142(4) . ?
Sn4 Sn8 3.0369(4) . ?
Sn8 Sn9 2.9674(5) . ?
Sn8 Sn7 3.1279(4) . ?
Sn8 Sn5 3.2302(5) . ?
Sn5 Sn9 2.9346(5) . ?
Sn5 Sn2 3.0716(5) . ?
Sn5 Sn6 3.2246(5) . ?
Sn2 Sn6 2.9365(5) . ?
Sn2 Sn3 3.0322(4) . ?
Sn3 Sn6 2.9671(4) . ?
Sn3 Sn7 2.9860(4) . ?
Sn7 Sn9 2.9574(4) . ?
Sn7 Sn6 3.1868(4) . ?
Sn9 Sn6 2.9642(5) . ?
C1 C2 1.500(8) . ?
C1 C3 1.502(9) . ?
C1 H1 1.0000 . ?
C2 H2A 0.9800 . ?
C2 H2B 0.9800 . ?
C2 H2C 0.9800 . ?
C3 H3A 0.9800 . ?
C3 H3B 0.9800 . ?
C3 H3C 0.9800 . ?
K1 O36D 2.682(18) . ?
K1 O26A 2.793(3) . ?
K1 O13A 2.795(4) . ?
K1 O33A 2.837(4) . ?
K1 O36A 2.839(4) . ?
K1 O16A 2.870(4) . ?
K1 O23A 2.873(4) . ?
K1 N1A 2.956(4) . ?
K1 N2A 2.998(4) . ?
C11A N1A 1.482(7) . ?
C11A C12A 1.505(8) . ?
C11A H11A 0.9900 . ?
C11A H11B 0.9900 . ?
C12A O13A 1.427(7) . ?
C12A H12A 0.9900 . ?
C12A H12B 0.9900 . ?
O13A C14A 1.420(6) . ?
C14A C15A 1.498(8) . ?
C14A H14A 0.9900 . ?
C14A H14B 0.9900 . ?
C15A O16A 1.423(6) . ?
C15A H15A 0.9900 . ?
C15A H15B 0.9900 . ?
O16A C17A 1.428(6) . ?
C17A C18A 1.505(8) . ?
C17A H17A 0.9900 . ?
C17A H17B 0.9900 . ?
C18A N2A 1.469(7) . ?
C18A H18A 0.9900 . ?
C18A H18B 0.9900 . ?
C21A N1A 1.465(8) . ?
C21A C22A 1.493(9) . ?
C21A H21A 0.9900 . ?
C21A H21B 0.9900 . ?
C22A O23A 1.421(7) . ?
C22A H22A 0.9900 . ?
C22A H22B 0.9900 . ?
O23A C24A 1.419(7) . ?
C24A C25A 1.454(9) . ?
C24A H24A 0.9900 . ?
C24A H24B 0.9900 . ?
C25A O26A 1.438(7) . ?
C25A H25A 0.9900 . ?
C25A H25B 0.9900 . ?
O26A C27A 1.408(7) . ?
C27A C28A 1.492(8) . ?
C27A H27A 0.9900 . ?
C27A H27B 0.9900 . ?
C28A N2A 1.460(7) . ?
C28A H28A 0.9900 . ?
C28A H28B 0.9900 . ?
N1A C31A 1.472(7) . ?
C31A C32A 1.476(10) . ?
C31A H31A 0.9900 . ?
C31A H31B 0.9900 . ?
C32A O33A 1.399(7) . ?
C32A H32A 0.9900 . ?
C32A H32B 0.9900 . ?
O33A C34A 1.435(7) . ?
C34A C35A 1.478(10) . ?
C34A H34A 0.9900 . ?
C34A H34B 0.9900 . ?
C35A O36A 1.414(7) . ?
C35A H35A 0.9900 . ?
C35A H35B 0.9900 . ?
O36A C37A 1.406(7) . ?
C37A C38A 1.510(8) . ?
C37A H37A 0.9900 . ?
C37A H37B 0.9900 . ?
C38A N2A 1.472(6) . ?
C38A H38A 0.9900 . ?
C38A H38B 0.9900 . ?
K2 O36B 2.783(4) . ?
K2 O23B 2.789(4) . ?
K2 O33B 2.844(3) . ?
K2 O13B 2.845(3) . ?
K2 O26B 2.856(3) . ?
K2 O16B 2.879(4) . ?
K2 N1B 2.972(4) . ?
K2 N2B 3.007(4) . ?
N1B C11B 1.470(6) . ?
N1B C21B 1.471(7) . ?
N1B C31B 1.484(6) . ?
C11B C12B 1.481(8) . ?
C11B H11C 0.9900 . ?
C11B H11D 0.9900 . ?
C12B O13B 1.434(6) . ?
C12B H12C 0.9900 . ?
C12B H12D 0.9900 . ?
O13B C14B 1.420(6) . ?
C14B C15B 1.489(8) . ?
C14B H14C 0.9900 . ?
C14B H14D 0.9900 . ?
C15B O16B 1.428(6) . ?
C15B H15C 0.9900 . ?
C15B H15D 0.9900 . ?
O16B C17B 1.418(6) . ?
C17B C18B 1.510(7) . ?
C17B H17C 0.9900 . ?
C17B H17D 0.9900 . ?
C18B N2B 1.464(7) . ?
C18B H18C 0.9900 . ?
C18B H18D 0.9900 . ?
C21B C22B 1.515(7) . ?
C21B H21C 0.9900 . ?
C21B H21D 0.9900 . ?
C22B O23B 1.425(6) . ?
C22B H22C 0.9900 . ?
C22B H22D 0.9900 . ?
O23B C24B 1.429(6) . ?
C24B C25B 1.500(8) . ?
C24B H24C 0.9900 . ?
C24B H24D 0.9900 . ?
C25B O26B 1.429(6) . ?
C25B H25C 0.9900 . ?
C25B H25D 0.9900 . ?
O26B C27B 1.418(6) . ?
C27B C28B 1.504(8) . ?
C27B H27C 0.9900 . ?
C27B H27D 0.9900 . ?
C28B N2B 1.477(6) . ?
C28B H28C 0.9900 . ?
C28B H28D 0.9900 . ?
C31B C32B 1.501(7) . ?
C31B H31E 0.9900 . ?
C31B H31F 0.9900 . ?
C32B O33B 1.415(7) . ?
C32B H32G 0.9900 . ?
C32B H32H 0.9900 . ?
O33B C34B 1.441(6) . ?
C34B C35B 1.475(8) . ?
C34B H34E 0.9900 . ?
C34B H34F 0.9900 . ?
C35B O36B 1.448(6) . ?
C35B H34G 0.9900 . ?
C35B H34H 0.9900 . ?
O36B C37B 1.397(6) . ?
C37B C38B 1.502(7) . ?
C37B H37E 0.9900 . ?
C37B H37F 0.9900 . ?
C38B N2B 1.464(6) . ?
C38B H38E 0.9900 . ?
C38B H38F 0.9900 . ?
K3 O36C 2.782(3) . ?
K3 O26C 2.807(3) . ?
K3 O33C 2.812(3) . ?
K3 O23C 2.839(3) . ?
K3 O13C 2.849(3) . ?
K3 O16C 2.874(3) . ?
K3 N1C 3.006(4) . ?
K3 N2C 3.034(4) . ?
N1C C31C 1.469(6) . ?
N1C C11C 1.470(7) . ?
N1C C21C 1.474(6) . ?
C11C C12C 1.499(8) . ?
C11C H11E 0.9900 . ?
C11C H11F 0.9900 . ?
C12C O13C 1.428(6) . ?
C12C H12E 0.9900 . ?
C12C H12F 0.9900 . ?
O13C C14C 1.421(6) . ?
C14C C15C 1.484(8) . ?
C14C H14E 0.9900 . ?
C14C H14F 0.9900 . ?
C15C O16C 1.416(6) . ?
C15C H15E 0.9900 . ?
C15C H15F 0.9900 . ?
O16C C17C 1.424(6) . ?
C17C C18C 1.501(7) . ?
C17C H17E 0.9900 . ?
C17C H17F 0.9900 . ?
C18C N2C 1.468(6) . ?
C18C H18E 0.9900 . ?
C18C H18F 0.9900 . ?
C21C C22C 1.510(8) . ?
C21C H21E 0.9900 . ?
C21C H21F 0.9900 . ?
C22C O23C 1.416(6) . ?
C22C H22E 0.9900 . ?
C22C H22F 0.9900 . ?
O23C C24C 1.424(6) . ?
C24C C25C 1.489(7) . ?
C24C H24E 0.9900 . ?
C24C H24F 0.9900 . ?
C25C O26C 1.422(5) . ?
C25C H25E 0.9900 . ?
C25C H25F 0.9900 . ?
O26C C27C 1.418(6) . ?
C27C C28C 1.508(6) . ?
C27C H27E 0.9900 . ?
C27C H27F 0.9900 . ?
C28C N2C 1.467(6) . ?
C28C H28E 0.9900 . ?
C28C H28F 0.9900 . ?
C31C C32C 1.500(7) . ?
C31C H31G 0.9900 . ?
C31C H31H 0.9900 . ?
C32C O33C 1.426(6) . ?
C32C H32E 0.9900 . ?
C32C H32F 0.9900 . ?
O33C C34C 1.434(6) . ?
C34C C35C 1.484(7) . ?
C34C H34L 0.9900 . ?
C34C H34M 0.9900 . ?
C35C O36C 1.434(6) . ?
C35C H35G 0.9900 . ?
C35C H35H 0.9900 . ?
O36C C37C 1.421(6) . ?
C37C C38C 1.498(7) . ?
C37C H37G 0.9900 . ?
C37C H37H 0.9900 . ?
C38C N2C 1.465(6) . ?
C38C H38G 0.9900 . ?
C38C H38H 0.9900 . ?
N10 C11 1.315(8) . ?
N10 C15 1.341(9) . ?
C11 C12 1.345(8) . ?
C11 H11 0.9500 . ?
C12 C13 1.362(9) . ?
C12 H12 0.9500 . ?
C13 C14 1.383(9) . ?
C13 H13 0.9500 . ?
C14 C15 1.411(10) . ?
C14 H14 0.9500 . ?
C15 H15 0.9500 . ?
N20 C22 1.346(9) . ?
N20 C23 1.378(10) . ?
C22 C23 1.360(11) 2 ?
C22 H22 0.9500 . ?
C23 C22 1.360(11) 2 ?
C23 H23 0.9500 . ?
N30 C35 1.323(18) . ?
N30 C31 1.333(17) . ?
C31 C32 1.35(2) . ?
C31 H31 0.9500 . ?
C32 C33 1.38(2) . ?
C32 H32 0.9500 . ?
C33 C34 1.39(2) . ?
C33 H33 0.9500 . ?
C34 C35 1.31(2) . ?
C34 H34 0.9500 . ?
C35 H35 0.9500 . ?

loop_
_geom_torsion_atom_site_label_1
_geom_torsion_atom_site_label_2
_geom_torsion_atom_site_label_3
_geom_torsion_atom_site_label_4
_geom_torsion
_geom_torsion_site_symmetry_1
_geom_torsion_site_symmetry_2
_geom_torsion_site_symmetry_3
_geom_torsion_site_symmetry_4
_geom_torsion_publ_flag
C1 Sn1 Sn4 Sn7 144.63(17) . . . . ?
Sn2 Sn1 Sn4 Sn7 -57.476(15) . . . . ?
Sn5 Sn1 Sn4 Sn7 9.371(17) . . . . ?
Sn8 Sn1 Sn4 Sn7 52.515(12) . . . . ?
C1 Sn1 Sn4 Sn3 -157.62(17) . . . . ?
Sn2 Sn1 Sn4 Sn3 0.271(13) . . . . ?
Sn5 Sn1 Sn4 Sn3 67.117(15) . . . . ?
Sn8 Sn1 Sn4 Sn3 110.262(12) . . . . ?
C1 Sn1 Sn4 Sn8 92.12(17) . . . . ?
Sn2 Sn1 Sn4 Sn8 -109.991(14) . . . . ?
Sn5 Sn1 Sn4 Sn8 -43.144(13) . . . . ?
C1 Sn1 Sn8 Sn9 132.53(14) . . . . ?
Sn4 Sn1 Sn8 Sn9 -105.293(14) . . . . ?
Sn2 Sn1 Sn8 Sn9 -12.223(18) . . . . ?
Sn5 Sn1 Sn8 Sn9 31.588(12) . . . . ?
C1 Sn1 Sn8 Sn4 -122.17(14) . . . . ?
Sn2 Sn1 Sn8 Sn4 93.070(15) . . . . ?
Sn5 Sn1 Sn8 Sn4 136.880(13) . . . . ?
C1 Sn1 Sn8 Sn7 -170.08(14) . . . . ?
Sn4 Sn1 Sn8 Sn7 -47.906(11) . . . . ?
Sn2 Sn1 Sn8 Sn7 45.164(15) . . . . ?
Sn5 Sn1 Sn8 Sn7 88.975(12) . . . . ?
C1 Sn1 Sn8 Sn5 100.95(14) . . . . ?
Sn4 Sn1 Sn8 Sn5 -136.880(13) . . . . ?
Sn2 Sn1 Sn8 Sn5 -43.811(13) . . . . ?
Sn1 Sn4 Sn8 Sn9 94.031(15) . . . . ?
Sn7 Sn4 Sn8 Sn9 -24.074(13) . . . . ?
Sn3 Sn4 Sn8 Sn9 22.273(17) . . . . ?
Sn7 Sn4 Sn8 Sn1 -118.105(13) . . . . ?
Sn3 Sn4 Sn8 Sn1 -71.758(12) . . . . ?
Sn1 Sn4 Sn8 Sn7 118.105(13) . . . . ?
Sn3 Sn4 Sn8 Sn7 46.347(11) . . . . ?
Sn1 Sn4 Sn8 Sn5 35.738(12) . . . . ?
Sn7 Sn4 Sn8 Sn5 -82.367(12) . . . . ?
Sn3 Sn4 Sn8 Sn5 -36.020(15) . . . . ?
C1 Sn1 Sn5 Sn9 -134.01(13) . . . . ?
Sn4 Sn1 Sn5 Sn9 9.519(19) . . . . ?
Sn2 Sn1 Sn5 Sn9 102.772(15) . . . . ?
Sn8 Sn1 Sn5 Sn9 -32.201(13) . . . . ?
C1 Sn1 Sn5 Sn2 123.22(13) . . . . ?
Sn4 Sn1 Sn5 Sn2 -93.253(15) . . . . ?
Sn8 Sn1 Sn5 Sn2 -134.973(13) . . . . ?
C1 Sn1 Sn5 Sn6 169.85(13) . . . . ?
Sn4 Sn1 Sn5 Sn6 -46.616(15) . . . . ?
Sn2 Sn1 Sn5 Sn6 46.637(11) . . . . ?
Sn8 Sn1 Sn5 Sn6 -88.337(12) . . . . ?
C1 Sn1 Sn5 Sn8 -101.81(13) . . . . ?
Sn4 Sn1 Sn5 Sn8 41.721(13) . . . . ?
Sn2 Sn1 Sn5 Sn8 134.974(13) . . . . ?
Sn1 Sn8 Sn5 Sn9 142.419(14) . . . . ?
Sn4 Sn8 Sn5 Sn9 106.695(14) . . . . ?
Sn7 Sn8 Sn5 Sn9 50.253(11) . . . . ?
Sn9 Sn8 Sn5 Sn1 -142.419(14) . . . . ?
Sn4 Sn8 Sn5 Sn1 -35.725(12) . . . . ?
Sn7 Sn8 Sn5 Sn1 -92.166(12) . . . . ?
Sn9 Sn8 Sn5 Sn2 -105.367(14) . . . . ?
Sn1 Sn8 Sn5 Sn2 37.052(12) . . . . ?
Sn4 Sn8 Sn5 Sn2 1.328(15) . . . . ?
Sn7 Sn8 Sn5 Sn2 -55.114(13) . . . . ?
Sn9 Sn8 Sn5 Sn6 -50.886(12) . . . . ?
Sn1 Sn8 Sn5 Sn6 91.533(12) . . . . ?
Sn4 Sn8 Sn5 Sn6 55.808(14) . . . . ?
Sn7 Sn8 Sn5 Sn6 -0.633(12) . . . . ?
C1 Sn1 Sn2 Sn6 -145.63(17) . . . . ?
Sn4 Sn1 Sn2 Sn6 56.688(15) . . . . ?
Sn5 Sn1 Sn2 Sn6 -53.893(12) . . . . ?
Sn8 Sn1 Sn2 Sn6 -9.047(17) . . . . ?
C1 Sn1 Sn2 Sn3 157.41(17) . . . . ?
Sn4 Sn1 Sn2 Sn3 -0.270(13) . . . . ?
Sn5 Sn1 Sn2 Sn3 -110.850(12) . . . . ?
Sn8 Sn1 Sn2 Sn3 -66.005(14) . . . . ?
C1 Sn1 Sn2 Sn5 -91.74(17) . . . . ?
Sn4 Sn1 Sn2 Sn5 110.581(14) . . . . ?
Sn8 Sn1 Sn2 Sn5 44.846(13) . . . . ?
Sn9 Sn5 Sn2 Sn1 -96.518(15) . . . . ?
Sn6 Sn5 Sn2 Sn1 -118.152(13) . . . . ?
Sn8 Sn5 Sn2 Sn1 -37.389(11) . . . . ?
Sn9 Sn5 Sn2 Sn6 21.634(14) . . . . ?
Sn1 Sn5 Sn2 Sn6 118.152(13) . . . . ?
Sn8 Sn5 Sn2 Sn6 80.763(13) . . . . ?
Sn9 Sn5 Sn2 Sn3 -25.615(17) . . . . ?
Sn1 Sn5 Sn2 Sn3 70.903(13) . . . . ?
Sn6 Sn5 Sn2 Sn3 -47.249(11) . . . . ?
Sn8 Sn5 Sn2 Sn3 33.515(15) . . . . ?
Sn1 Sn4 Sn3 Sn6 -59.079(14) . . . . ?
Sn7 Sn4 Sn3 Sn6 45.843(12) . . . . ?
Sn8 Sn4 Sn3 Sn6 -2.203(16) . . . . ?
Sn1 Sn4 Sn3 Sn7 -104.922(12) . . . . ?
Sn8 Sn4 Sn3 Sn7 -48.046(12) . . . . ?
Sn1 Sn4 Sn3 Sn2 -0.250(12) . . . . ?
Sn7 Sn4 Sn3 Sn2 104.672(12) . . . . ?
Sn8 Sn4 Sn3 Sn2 56.626(14) . . . . ?
Sn1 Sn2 Sn3 Sn6 106.185(13) . . . . ?
Sn5 Sn2 Sn3 Sn6 50.432(13) . . . . ?
Sn1 Sn2 Sn3 Sn7 59.520(13) . . . . ?
Sn6 Sn2 Sn3 Sn7 -46.665(12) . . . . ?
Sn5 Sn2 Sn3 Sn7 3.766(16) . . . . ?
Sn1 Sn2 Sn3 Sn4 0.250(12) . . . . ?
Sn6 Sn2 Sn3 Sn4 -105.935(13) . . . . ?
Sn5 Sn2 Sn3 Sn4 -55.504(14) . . . . ?
Sn1 Sn4 Sn7 Sn9 -26.245(17) . . . . ?
Sn3 Sn4 Sn7 Sn9 -100.808(15) . . . . ?
Sn8 Sn4 Sn7 Sn9 24.645(14) . . . . ?
Sn1 Sn4 Sn7 Sn3 74.564(12) . . . . ?
Sn8 Sn4 Sn7 Sn3 125.453(12) . . . . ?
Sn1 Sn4 Sn7 Sn8 -50.890(11) . . . . ?
Sn3 Sn4 Sn7 Sn8 -125.453(12) . . . . ?
Sn1 Sn4 Sn7 Sn6 33.548(14) . . . . ?
Sn3 Sn4 Sn7 Sn6 -41.015(11) . . . . ?
Sn8 Sn4 Sn7 Sn6 84.438(12) . . . . ?
Sn6 Sn3 Sn7 Sn4 -130.445(13) . . . . ?
Sn2 Sn3 Sn7 Sn4 -87.088(13) . . . . ?
Sn6 Sn3 Sn7 Sn9 -24.410(13) . . . . ?
Sn4 Sn3 Sn7 Sn9 106.034(15) . . . . ?
Sn2 Sn3 Sn7 Sn9 18.947(17) . . . . ?
Sn6 Sn3 Sn7 Sn8 -84.547(12) . . . . ?
Sn4 Sn3 Sn7 Sn8 45.898(11) . . . . ?
Sn2 Sn3 Sn7 Sn8 -41.190(15) . . . . ?
Sn4 Sn3 Sn7 Sn6 130.445(13) . . . . ?
Sn2 Sn3 Sn7 Sn6 43.357(12) . . . . ?
Sn9 Sn8 Sn7 Sn4 153.203(14) . . . . ?
Sn1 Sn8 Sn7 Sn4 47.513(11) . . . . ?
Sn5 Sn8 Sn7 Sn4 104.200(12) . . . . ?
Sn1 Sn8 Sn7 Sn9 -105.691(13) . . . . ?
Sn4 Sn8 Sn7 Sn9 -153.203(14) . . . . ?
Sn5 Sn8 Sn7 Sn9 -49.004(12) . . . . ?
Sn9 Sn8 Sn7 Sn3 106.621(14) . . . . ?
Sn1 Sn8 Sn7 Sn3 0.930(13) . . . . ?
Sn4 Sn8 Sn7 Sn3 -46.582(11) . . . . ?
Sn5 Sn8 Sn7 Sn3 57.618(13) . . . . ?
Sn9 Sn8 Sn7 Sn6 49.644(12) . . . . ?
Sn1 Sn8 Sn7 Sn6 -56.047(12) . . . . ?
Sn4 Sn8 Sn7 Sn6 -103.559(12) . . . . ?
Sn5 Sn8 Sn7 Sn6 0.641(12) . . . . ?
Sn1 Sn5 Sn9 Sn7 -23.404(17) . . . . ?
Sn2 Sn5 Sn9 Sn7 36.037(17) . . . . ?
Sn6 Sn5 Sn9 Sn7 57.211(12) . . . . ?
Sn8 Sn5 Sn9 Sn7 -55.592(12) . . . . ?
Sn1 Sn5 Sn9 Sn6 -80.615(13) . . . . ?
Sn2 Sn5 Sn9 Sn6 -21.174(13) . . . . ?
Sn8 Sn5 Sn9 Sn6 -112.802(12) . . . . ?
Sn1 Sn5 Sn9 Sn8 32.188(13) . . . . ?
Sn2 Sn5 Sn9 Sn8 91.628(14) . . . . ?
Sn6 Sn5 Sn9 Sn8 112.802(12) . . . . ?
Sn4 Sn7 Sn9 Sn5 32.368(18) . . . . ?
Sn3 Sn7 Sn9 Sn5 -33.681(17) . . . . ?
Sn8 Sn7 Sn9 Sn5 57.443(13) . . . . ?
Sn6 Sn7 Sn9 Sn5 -58.034(13) . . . . ?
Sn4 Sn7 Sn9 Sn6 90.402(14) . . . . ?
Sn3 Sn7 Sn9 Sn6 24.353(13) . . . . ?
Sn8 Sn7 Sn9 Sn6 115.477(13) . . . . ?
Sn4 Sn7 Sn9 Sn8 -25.075(14) . . . . ?
Sn3 Sn7 Sn9 Sn8 -91.124(14) . . . . ?
Sn6 Sn7 Sn9 Sn8 -115.477(13) . . . . ?
Sn1 Sn8 Sn9 Sn5 -31.738(12) . . . . ?
Sn4 Sn8 Sn9 Sn5 -91.065(14) . . . . ?
Sn7 Sn8 Sn9 Sn5 -114.926(13) . . . . ?
Sn1 Sn8 Sn9 Sn7 83.188(13) . . . . ?
Sn4 Sn8 Sn9 Sn7 23.860(13) . . . . ?
Sn5 Sn8 Sn9 Sn7 114.926(13) . . . . ?
Sn1 Sn8 Sn9 Sn6 27.073(16) . . . . ?
Sn4 Sn8 Sn9 Sn6 -32.254(17) . . . . ?
Sn7 Sn8 Sn9 Sn6 -56.114(11) . . . . ?
Sn5 Sn8 Sn9 Sn6 58.811(12) . . . . ?
Sn1 Sn2 Sn6 Sn9 28.510(17) . . . . ?
Sn3 Sn2 Sn6 Sn9 101.999(14) . . . . ?
Sn5 Sn2 Sn6 Sn9 -21.843(13) . . . . ?
Sn1 Sn2 Sn6 Sn3 -73.489(12) . . . . ?
Sn5 Sn2 Sn6 Sn3 -123.843(12) . . . . ?
Sn1 Sn2 Sn6 Sn7 -31.129(15) . . . . ?
Sn3 Sn2 Sn6 Sn7 42.360(11) . . . . ?
Sn5 Sn2 Sn6 Sn7 -81.482(12) . . . . ?
Sn1 Sn2 Sn6 Sn5 50.353(11) . . . . ?
Sn3 Sn2 Sn6 Sn5 123.843(12) . . . . ?
Sn5 Sn9 Sn6 Sn2 22.652(14) . . . . ?
Sn7 Sn9 Sn6 Sn2 -91.368(14) . . . . ?
Sn8 Sn9 Sn6 Sn2 -36.223(17) . . . . ?
Sn5 Sn9 Sn6 Sn3 89.445(14) . . . . ?
Sn7 Sn9 Sn6 Sn3 -24.575(13) . . . . ?
Sn8 Sn9 Sn6 Sn3 30.570(17) . . . . ?
Sn5 Sn9 Sn6 Sn7 114.020(13) . . . . ?
Sn8 Sn9 Sn6 Sn7 55.144(12) . . . . ?
Sn7 Sn9 Sn6 Sn5 -114.020(13) . . . . ?
Sn8 Sn9 Sn6 Sn5 -58.876(12) . . . . ?
Sn7 Sn3 Sn6 Sn2 129.139(13) . . . . ?
Sn4 Sn3 Sn6 Sn2 86.312(14) . . . . ?
Sn7 Sn3 Sn6 Sn9 24.406(13) . . . . ?
Sn4 Sn3 Sn6 Sn9 -18.421(18) . . . . ?
Sn2 Sn3 Sn6 Sn9 -104.733(15) . . . . ?
Sn4 Sn3 Sn6 Sn7 -42.827(11) . . . . ?
Sn2 Sn3 Sn6 Sn7 -129.139(13) . . . . ?
Sn7 Sn3 Sn6 Sn5 82.357(12) . . . . ?
Sn4 Sn3 Sn6 Sn5 39.530(15) . . . . ?
Sn2 Sn3 Sn6 Sn5 -46.782(11) . . . . ?
Sn4 Sn7 Sn6 Sn2 -1.520(15) . . . . ?
Sn9 Sn7 Sn6 Sn2 108.093(15) . . . . ?
Sn3 Sn7 Sn6 Sn2 -44.495(12) . . . . ?
Sn8 Sn7 Sn6 Sn2 57.894(13) . . . . ?
Sn4 Sn7 Sn6 Sn9 -109.613(14) . . . . ?
Sn3 Sn7 Sn6 Sn9 -152.589(14) . . . . ?
Sn8 Sn7 Sn6 Sn9 -50.200(12) . . . . ?
Sn4 Sn7 Sn6 Sn3 42.975(12) . . . . ?
Sn9 Sn7 Sn6 Sn3 152.589(14) . . . . ?
Sn8 Sn7 Sn6 Sn3 102.389(12) . . . . ?
Sn4 Sn7 Sn6 Sn5 -60.056(13) . . . . ?
Sn9 Sn7 Sn6 Sn5 49.558(12) . . . . ?
Sn3 Sn7 Sn6 Sn5 -103.031(12) . . . . ?
Sn8 Sn7 Sn6 Sn5 -0.642(12) . . . . ?
Sn9 Sn5 Sn6 Sn2 -155.533(15) . . . . ?
Sn1 Sn5 Sn6 Sn2 -47.398(11) . . . . ?
Sn8 Sn5 Sn6 Sn2 -104.645(13) . . . . ?
Sn1 Sn5 Sn6 Sn9 108.135(14) . . . . ?
Sn2 Sn5 Sn6 Sn9 155.533(15) . . . . ?
Sn8 Sn5 Sn6 Sn9 50.888(12) . . . . ?
Sn9 Sn5 Sn6 Sn3 -107.393(14) . . . . ?
Sn1 Sn5 Sn6 Sn3 0.742(14) . . . . ?
Sn2 Sn5 Sn6 Sn3 48.139(12) . . . . ?
Sn8 Sn5 Sn6 Sn3 -56.506(13) . . . . ?
Sn9 Sn5 Sn6 Sn7 -50.266(11) . . . . ?
Sn1 Sn5 Sn6 Sn7 57.869(12) . . . . ?
Sn2 Sn5 Sn6 Sn7 105.266(13) . . . . ?
Sn8 Sn5 Sn6 Sn7 0.621(11) . . . . ?
Sn4 Sn1 C1 C2 -51.6(5) . . . . ?
Sn2 Sn1 C1 C2 155.6(5) . . . . ?
Sn5 Sn1 C1 C2 86.2(5) . . . . ?
Sn8 Sn1 C1 C2 16.8(5) . . . . ?
Sn4 Sn1 C1 C3 72.7(4) . . . . ?
Sn2 Sn1 C1 C3 -80.1(4) . . . . ?
Sn5 Sn1 C1 C3 -149.4(4) . . . . ?
Sn8 Sn1 C1 C3 141.2(4) . . . . ?
N1A C11A C12A O13A -62.3(7) . . . . ?
C11A C12A O13A C14A -171.5(5) . . . . ?
C12A O13A C14A C15A 173.9(5) . . . . ?
O13A C14A C15A O16A 64.2(6) . . . . ?
C14A C15A O16A C17A 174.5(5) . . . . ?
C15A O16A C17A C18A 177.7(4) . . . . ?
O16A C17A C18A N2A -66.8(6) . . . . ?
N1A C21A C22A O23A -62.3(7) . . . . ?
C21A C22A O23A C24A 174.7(5) . . . . ?
C22A O23A C24A C25A 172.9(5) . . . . ?
O23A C24A C25A O26A 64.3(6) . . . . ?
C24A C25A O26A C27A -177.6(5) . . . . ?
C25A O26A C27A C28A -171.1(5) . . . . ?
O26A C27A C28A N2A -66.9(7) . . . . ?
C22A C21A N1A C31A -71.5(6) . . . . ?
C22A C21A N1A C11A 168.5(5) . . . . ?
C12A C11A N1A C21A -75.6(6) . . . . ?
C12A C11A N1A C31A 163.5(5) . . . . ?
C21A N1A C31A C32A 161.7(5) . . . . ?
C11A N1A C31A C32A -77.7(6) . . . . ?
N1A C31A C32A O33A -68.4(7) . . . . ?
C31A C32A O33A C34A -180.0(5) . . . . ?
C32A O33A C34A C35A -177.2(6) . . . . ?
O33A C34A C35A O36A 66.8(7) . . . . ?
C34A C35A O36A C37A 171.6(6) . . . . ?
C35A O36A C37A C38A -177.5(6) . . . . ?
O36A C37A C38A N2A -59.8(8) . . . . ?
C27A C28A N2A C18A -76.1(6) . . . . ?
C27A C28A N2A C38A 161.5(5) . . . . ?
C17A C18A N2A C28A 165.5(4) . . . . ?
C17A C18A N2A C38A -72.5(5) . . . . ?
C37A C38A N2A C28A -71.9(6) . . . . ?
C37A C38A N2A C18A 166.0(5) . . . . ?
C34D C35D O36D C37D -94(3) . . . . ?
C21B N1B C11B C12B -168.3(4) . . . . ?
C31B N1B C11B C12B 71.0(5) . . . . ?
N1B C11B C12B O13B 64.7(6) . . . . ?
C11B C12B O13B C14B -177.6(4) . . . . ?
C12B O13B C14B C15B -171.5(4) . . . . ?
O13B C14B C15B O16B -63.8(6) . . . . ?
C14B C15B O16B C17B 178.1(4) . . . . ?
C15B O16B C17B C18B 171.7(4) . . . . ?
O16B C17B C18B N2B 63.2(5) . . . . ?
C11B N1B C21B C22B 79.6(5) . . . . ?
C31B N1B C21B C22B -159.3(4) . . . . ?
N1B C21B C22B O23B 63.5(6) . . . . ?
C21B C22B O23B C24B 162.9(4) . . . . ?
C22B O23B C24B C25B 175.8(4) . . . . ?
O23B C24B C25B O26B -61.8(6) . . . . ?
C24B C25B O26B C27B -166.9(4) . . . . ?
C25B O26B C27B C28B -171.6(4) . . . . ?
O26B C27B C28B N2B 63.0(6) . . . . ?
C11B N1B C31B C32B -162.9(5) . . . . ?
C21B N1B C31B C32B 76.3(6) . . . . ?
N1B C31B C32B O33B 65.9(6) . . . . ?
C31B C32B O33B C34B -174.9(5) . . . . ?
C32B O33B C34B C35B -175.2(5) . . . . ?
O33B C34B C35B O36B -70.5(6) . . . . ?
C34B C35B O36B C37B -177.6(5) . . . . ?
C35B O36B C37B C38B 174.1(4) . . . . ?
O36B C37B C38B N2B 64.1(6) . . . . ?
C17B C18B N2B C38B -160.5(4) . . . . ?
C17B C18B N2B C28B 78.3(5) . . . . ?
C37B C38B N2B C18B 79.4(6) . . . . ?
C37B C38B N2B C28B -159.6(5) . . . . ?
C27B C28B N2B C18B -171.0(4) . . . . ?
C27B C28B N2B C38B 68.3(6) . . . . ?
C31C N1C C11C C12C -161.5(4) . . . . ?
C21C N1C C11C C12C 78.3(5) . . . . ?
N1C C11C C12C O13C 63.5(6) . . . . ?
C11C C12C O13C C14C 171.4(4) . . . . ?
C12C O13C C14C C15C 179.5(4) . . . . ?
O13C C14C C15C O16C -65.0(6) . . . . ?
C14C C15C O16C C17C -171.2(4) . . . . ?
C15C O16C C17C C18C -178.6(4) . . . . ?
O16C C17C C18C N2C 62.5(6) . . . . ?
C31C N1C C21C C22C 73.2(5) . . . . ?
C11C N1C C21C C22C -166.6(4) . . . . ?
N1C C21C C22C O23C 65.9(6) . . . . ?
C21C C22C O23C C24C -176.9(4) . . . . ?
C21C C22C O23C K3 -47.8(5) . . . . ?
C22C O23C C24C C25C -172.2(4) . . . . ?
O23C C24C C25C O26C -63.0(5) . . . . ?
C24C C25C O26C C27C -178.8(4) . . . . ?
C25C O26C C27C C28C 166.3(4) . . . . ?
O26C C27C C28C N2C 62.4(6) . . . . ?
C11C N1C C31C C32C 79.6(6) . . . . ?
C21C N1C C31C C32C -160.3(5) . . . . ?
N1C C31C C32C O33C 65.2(6) . . . . ?
C31C C32C O33C C34C 174.4(4) . . . . ?
C32C O33C C34C C35C -179.9(4) . . . . ?
O33C C34C C35C O36C -68.5(5) . . . . ?
C34C C35C O36C C37C -173.3(4) . . . . ?
C35C O36C C37C C38C 180.0(4) . . . . ?
O36C C37C C38C N2C 66.6(5) . . . . ?
C37C C38C N2C C28C 73.5(5) . . . . ?
C37C C38C N2C C18C -164.5(4) . . . . ?
C27C C28C N2C C38C -159.5(4) . . . . ?
C27C C28C N2C C18C 78.1(5) . . . . ?
C17C C18C N2C C38C 71.5(5) . . . . ?
C17C C18C N2C C28C -166.2(4) . . . . ?
C15 N10 C11 C12 1.2(10) . . . . ?
N10 C11 C12 C13 -1.1(10) . . . . ?
C11 C12 C13 C14 -0.2(9) . . . . ?
C12 C13 C14 C15 1.2(9) . . . . ?
C11 N10 C15 C14 0.0(9) . . . . ?
C13 C14 C15 N10 -1.1(10) . . . . ?
C23 N20 C22 C23 0.9(11) . . . 2 ?
C22 N20 C23 C22 -0.9(11) . . . 2 ?
C35 N30 C31 C32 -1(2) . . . . ?
N30 C31 C32 C33 3(3) . . . . ?
C31 C32 C33 C34 -3(3) . . . . ?
C32 C33 C34 C35 2(3) . . . . ?
C31 N30 C35 C34 0(2) . . . . ?
C33 C34 C35 N30 -1(3) . . . . ?
